data_7030339
loop_
_publ_author_name
'Ohba, Tadashi'
'Kobayashi, Atsushi'
'Chang, Ho-Chol'
'Kouyama, Takahiko'
'Kato, Tatsuhisa'
'Kato, Masako'

_publ_section_title
;
 Hysteretic vapour response of a heterodinuclear platinum(ii)-copper(ii)
 complex derived from the dimer-of-dimer motif and the guest-absorbing
 site.
;
_journal_issue 20
_journal_name_full 'Dalton transactions (Cambridge, England : 2003)'
_journal_page_first 7514
_journal_page_last 7521
_journal_paper_doi 10.1039/c4dt00316k
_journal_volume 43
_journal_year 2014
_chemical_formula_moiety 'C31.50 H29.50 Cu F12 N6 O1.50 P2 Pt S2'
_chemical_formula_sum 'C31.5 H29.5 Cu F12 N6 O1.5 P2 Pt S2'
_chemical_formula_weight 1128.80
_space_group_IT_number 14
_symmetry_cell_setting monoclinic
_symmetry_Int_Tables_number 14
_symmetry_space_group_name_Hall '-P 2ybc'
_symmetry_space_group_name_H-M 'P 1 21/c 1'
_atom_sites_solution_hydrogens geom
_atom_sites_solution_primary direct
_atom_sites_solution_secondary difmap
_audit_creation_method 'by CrystalStructure 4.0'
_cell_angle_alpha 90.0000
_cell_angle_beta 102.284(3)
_cell_angle_gamma 90.0000
_cell_formula_units_Z 8
_cell_length_a 19.733(3)
_cell_length_b 16.767(3)
_cell_length_c 24.665(4)
_cell_measurement_reflns_used 25297
_cell_measurement_temperature 150
_cell_measurement_theta_max 27.50
_cell_measurement_theta_min 3.00
_cell_volume 7974(2)
_computing_cell_refinement 'CrystalClear-SM Expert 2.0 r16'
_computing_data_collection 'CrystalClear-SM Expert 2.0 r16 (Rigaku, 2013)'
_computing_data_reduction 'CrystalClear-SM Expert 2.0 r16'
_computing_molecular_graphics 'CrystalStructure 4.0'
_computing_publication_material 'CrystalStructure 4.0 (Rigaku, 2010)'
_computing_structure_refinement 'SHELXL97 (Sheldrick, 2008)'
_computing_structure_solution 'SIR2004 (Burla, et al., 2005)'
_diffrn_ambient_temperature 150
_diffrn_detector_area_resol_mean 7.314
_diffrn_measured_fraction_theta_full 0.960
_diffrn_measured_fraction_theta_max 0.960
_diffrn_measurement_device_type 'Rigaku Mercury70'
_diffrn_measurement_method \w
_diffrn_radiation_type 'Mo K\a'
_diffrn_radiation_wavelength 0.71075
_diffrn_reflns_av_R_equivalents 0.0998
_diffrn_reflns_limit_h_max 25
_diffrn_reflns_limit_h_min -25
_diffrn_reflns_limit_k_max 20
_diffrn_reflns_limit_k_min -21
_diffrn_reflns_limit_l_max 20
_diffrn_reflns_limit_l_min -32
_diffrn_reflns_number 62848
_diffrn_reflns_theta_full 27.56
_diffrn_reflns_theta_max 27.57
_diffrn_standards_number 0
_exptl_absorpt_coefficient_mu 4.303
_exptl_absorpt_correction_T_max 0.378
_exptl_absorpt_correction_T_min 0.256
_exptl_absorpt_correction_type numerical
_exptl_absorpt_process_details
;
Higashi, T. (1999). Program for Absorption Correction.
Rigaku Corporation, Tokyo, Japan.
;
_exptl_crystal_colour red
_exptl_crystal_density_diffrn 1.880
_exptl_crystal_density_method 'not measured'
_exptl_crystal_description prism
_exptl_crystal_F_000 4396.00
_exptl_crystal_size_max 0.620
_exptl_crystal_size_mid 0.570
_exptl_crystal_size_min 0.450
_refine_diff_density_max 3.030
_refine_diff_density_min -2.020
_refine_ls_extinction_coef 0.00062(9)
_refine_ls_extinction_method SHELXL
_refine_ls_goodness_of_fit_ref 1.132
_refine_ls_hydrogen_treatment constr
_refine_ls_number_parameters 976
_refine_ls_number_reflns 17707
_refine_ls_number_restraints 23
_refine_ls_R_factor_gt 0.0696
_refine_ls_shift/su_max 0.028
_refine_ls_structure_factor_coef Fsqd
_refine_ls_weighting_details 'w = 1/[\s^2^(Fo^2^)+(0.1091P)^2^+11.7788P] where P=(Fo^2^+2Fc^2^)/3'
_refine_ls_weighting_scheme calc
_refine_ls_wR_factor_ref 0.2058
_reflns_number_gt 14657
_reflns_number_total 17707
_reflns_threshold_expression F^2^>2.0\s(F^2^)
_cod_data_source_file c4dt00316k2.cif
_cod_data_source_block syn-[PtCu-MeOH]_revisedMK
_cod_original_cell_volume 7974(3)
_cod_original_formula_sum 'C31.50 H29.50 Cu F12 N6 O1.50 P2 Pt S2'
_cod_database_code 7030339

loop_
_symmetry_equiv_pos_site_id
_symmetry_equiv_pos_as_xyz
1 +X,+Y,+Z
2 -X,1/2+Y,1/2-Z
3 -X,-Y,-Z
4 +X,1/2-Y,1/2+Z

loop_
_atom_site_label
_atom_site_type_symbol
_atom_site_fract_x
_atom_site_fract_y
_atom_site_fract_z
_atom_site_U_iso_or_equiv
_atom_site_adp_type
_atom_site_occupancy
_atom_site_symmetry_multiplicity
_atom_site_calc_flag
_atom_site_refinement_flags
Pt1 Pt 0.739887(13) -0.030352(17) 0.773494(11) 0.04122(11) Uani 1.0 4 d .
Pt2 Pt 0.766747(13) 0.138453(17) 0.702211(11) 0.04113(11) Uani 1.0 4 d .
Cu1 Cu 0.72176(4) -0.17503(5) 0.82563(3) 0.03870(19) Uani 1.0 4 d .
Cu2 Cu 0.78536(4) 0.28371(5) 0.65524(3) 0.03933(19) Uani 1.0 4 d .
S1 S 0.85441(10) -0.06223(14) 0.80035(10) 0.0562(5) Uani 1.0 4 d .
S2 S 0.73423(12) -0.10876(13) 0.69720(8) 0.0533(5) Uani 1.0 4 d .
S3 S 0.65146(10) 0.17022(14) 0.67499(9) 0.0551(5) Uani 1.0 4 d .
S4 S 0.77251(11) 0.21405(13) 0.77967(8) 0.0528(5) Uani 1.0 4 d .
P1 P 0.86965(12) 0.48934(17) 0.57758(11) 0.0660(7) Uani 1.0 4 d .
P2 P 0.60594(15) 0.13170(17) 0.42984(10) 0.0684(7) Uani 1.0 4 d .
P4 P 0.88947(15) 0.5150(3) 0.89328(13) 0.0885(10) Uani 1.0 4 d .
P3 P 0.41535(14) 0.40413(19) 0.39255(12) 0.0756(7) Uiso 1.0 4 d .
F1 F 0.8950(7) 0.4053(7) 0.5670(7) 0.185(6) Uani 1.0 4 d .
F2 F 0.8575(13) 0.5693(10) 0.5916(8) 0.286(10) Uani 1.0 4 d .
F3 F 0.8057(6) 0.4521(12) 0.5848(9) 0.285(11) Uani 1.0 4 d .
F4 F 0.9387(6) 0.5214(9) 0.5690(7) 0.208(8) Uani 1.0 4 d .
F5 F 0.8382(8) 0.5079(8) 0.5173(5) 0.202(7) Uani 1.0 4 d .
F6 F 0.9089(9) 0.4718(12) 0.6366(5) 0.273(11) Uani 1.0 4 d .
F7 F 0.6829(5) 0.1503(10) 0.4404(5) 0.199(7) Uani 1.0 4 d .
F8 F 0.5281(5) 0.1122(9) 0.4158(5) 0.167(5) Uani 1.0 4 d .
F9 F 0.6126(7) 0.1247(7) 0.4928(3) 0.164(5) Uani 1.0 4 d .
F10 F 0.6004(5) 0.1425(9) 0.3675(4) 0.183(7) Uani 1.0 4 d .
F11 F 0.5809(9) 0.2189(8) 0.4337(6) 0.223(8) Uani 1.0 4 d .
F12 F 0.6221(10) 0.0462(7) 0.4239(6) 0.223(8) Uani 1.0 4 d .
F19 F 0.8634(6) 0.4371(9) 0.9138(6) 0.213(8) Uani 1.0 4 d .
F20 F 0.9152(4) 0.5970(6) 0.8708(4) 0.113(3) Uani 1.0 4 d .
F21 F 0.8129(4) 0.5420(6) 0.8729(5) 0.128(4) Uani 1.0 4 d .
F22 F 0.9671(4) 0.4890(8) 0.9111(5) 0.165(5) Uani 1.0 4 d .
F23 F 0.8874(5) 0.4792(5) 0.8338(4) 0.116(3) Uani 1.0 4 d .
F24 F 0.8933(8) 0.5531(12) 0.9525(5) 0.212(7) Uani 1.0 4 d .
F15 F 0.3441(4) 0.4390(7) 0.3925(5) 0.145(4) Uiso 1.0 4 d .
F18 F 0.4508(6) 0.4667(6) 0.4393(5) 0.160(4) Uiso 1.0 4 d .
F16 F 0.4285(5) 0.4768(6) 0.3545(4) 0.143(4) Uiso 1.0 4 d .
F17 F 0.4106(5) 0.3534(6) 0.4434(4) 0.133(3) Uiso 1.0 4 d .
F14 F 0.3854(6) 0.3638(7) 0.3392(4) 0.161(4) Uiso 1.0 4 d .
F13 F 0.4887(3) 0.3718(5) 0.3930(3) 0.100(2) Uiso 1.0 4 d .
O1 O 0.6896(4) -0.2961(4) 0.8761(3) 0.0660(17) Uani 1.0 4 d .
O2 O 0.6699(8) -0.2744(10) 0.9808(7) 0.175(6) Uiso 1.0 4 d .
O3 O 0.5717(11) -0.3396(14) 1.0020(10) 0.248(9) Uiso 1.0 4 d .
N1 N 0.6765(3) -0.1198(4) 0.8815(3) 0.0405(12) Uani 1.0 4 d .
N2 N 0.6215(3) -0.1856(4) 0.7857(3) 0.0372(12) Uani 1.0 4 d .
N3 N 0.7370(4) 0.0466(4) 0.8387(3) 0.0467(14) Uani 1.0 4 d .
N4 N 0.6369(3) 0.0061(4) 0.7534(3) 0.0421(13) Uani 1.0 4 d .
N5 N 0.8182(3) -0.1681(4) 0.8737(3) 0.0488(15) Uani 1.0 4 d .
N6 N 0.7601(3) -0.2334(4) 0.7696(3) 0.0433(13) Uani 1.0 4 d .
N7 N 0.8314(3) 0.2344(4) 0.5989(3) 0.0427(13) Uani 1.0 4 d .
N8 N 0.8850(3) 0.2967(4) 0.6940(3) 0.0452(14) Uani 1.0 4 d .
N9 N 0.7717(4) 0.0637(4) 0.6367(3) 0.0486(15) Uani 1.0 4 d .
N10 N 0.8691(3) 0.1017(4) 0.7237(3) 0.0433(13) Uani 1.0 4 d .
N11 N 0.6904(3) 0.2821(4) 0.6078(3) 0.0436(13) Uani 1.0 4 d .
N12 N 0.7473(3) 0.3432(4) 0.7124(3) 0.0459(14) Uani 1.0 4 d .
C1 C 0.7076(5) -0.0847(5) 0.9295(3) 0.0508(18) Uani 1.0 4 d .
C2 C 0.6728(5) -0.0479(6) 0.9632(4) 0.060(2) Uani 1.0 4 d .
C3 C 0.6033(6) -0.0457(6) 0.9501(4) 0.060(2) Uani 1.0 4 d .
C4 C 0.5688(5) -0.0787(5) 0.9001(4) 0.0536(18) Uani 1.0 4 d .
C5 C 0.6066(4) -0.1169(5) 0.8667(3) 0.0426(15) Uani 1.0 4 d .
C6 C 0.5754(4) -0.1550(5) 0.8135(3) 0.0414(15) Uani 1.0 4 d .
C7 C 0.5046(4) -0.1625(6) 0.7941(3) 0.0506(18) Uani 1.0 4 d .
C8 C 0.4805(4) -0.1980(6) 0.7423(4) 0.061(3) Uani 1.0 4 d .
C9 C 0.5273(4) -0.2272(6) 0.7124(4) 0.055(2) Uani 1.0 4 d .
C10 C 0.5985(4) -0.2209(5) 0.7360(3) 0.0467(16) Uani 1.0 4 d .
C11 C 0.7905(5) 0.0666(5) 0.8782(4) 0.059(3) Uani 1.0 4 d .
C12 C 0.7835(6) 0.1184(6) 0.9200(4) 0.065(3) Uani 1.0 4 d .
C13 C 0.7184(6) 0.1517(6) 0.9198(4) 0.069(3) Uani 1.0 4 d .
C14 C 0.6621(6) 0.1318(6) 0.8781(4) 0.062(3) Uani 1.0 4 d .
C15 C 0.6729(4) 0.0769(5) 0.8378(3) 0.0447(16) Uani 1.0 4 d .
C16 C 0.6171(4) 0.0529(5) 0.7914(3) 0.0465(16) Uani 1.0 4 d .
C17 C 0.5495(5) 0.0743(6) 0.7860(4) 0.058(2) Uani 1.0 4 d .
C18 C 0.5007(5) 0.0512(7) 0.7412(5) 0.076(3) Uani 1.0 4 d .
C19 C 0.5223(5) 0.0046(6) 0.7000(4) 0.064(3) Uani 1.0 4 d .
C20 C 0.5908(4) -0.0179(5) 0.7082(4) 0.0529(19) Uani 1.0 4 d .
C21 C 0.8670(4) -0.1190(6) 0.8611(4) 0.0530(19) Uani 1.0 4 d .
C22 C 0.9339(5) -0.1162(6) 0.8963(5) 0.065(3) Uani 1.0 4 d .
C23 C 0.9481(5) -0.1635(8) 0.9410(5) 0.077(3) Uani 1.0 4 d .
C24 C 0.8983(5) -0.2147(7) 0.9521(4) 0.072(3) Uani 1.0 4 d .
C25 C 0.8360(5) -0.2155(6) 0.9187(4) 0.067(3) Uani 1.0 4 d .
C26 C 0.7632(4) -0.2030(5) 0.7166(3) 0.0456(17) Uani 1.0 4 d .
C27 C 0.7885(5) -0.2509(6) 0.6802(4) 0.062(3) Uani 1.0 4 d .
C28 C 0.8088(5) -0.3285(7) 0.6934(5) 0.069(3) Uani 1.0 4 d .
C29 C 0.8090(5) -0.3573(5) 0.7456(5) 0.064(3) Uani 1.0 4 d .
C30 C 0.7851(4) -0.3083(5) 0.7826(4) 0.0522(18) Uani 1.0 4 d .
C31 C 0.7997(5) 0.2024(5) 0.5496(4) 0.0514(18) Uani 1.0 4 d .
C32 C 0.8346(5) 0.1618(6) 0.5157(4) 0.060(2) Uani 1.0 4 d .
C33 C 0.9057(5) 0.1545(7) 0.5330(5) 0.069(3) Uani 1.0 4 d .
C34 C 0.9390(5) 0.1863(6) 0.5826(4) 0.062(3) Uani 1.0 4 d .
C35 C 0.9012(4) 0.2262(5) 0.6142(4) 0.0474(17) Uani 1.0 4 d .
C36 C 0.9305(4) 0.2629(5) 0.6691(3) 0.0457(16) Uani 1.0 4 d .
C37 C 1.0014(5) 0.2627(6) 0.6917(4) 0.061(3) Uani 1.0 4 d .
C38 C 1.0243(5) 0.2981(7) 0.7429(4) 0.068(3) Uani 1.0 4 d .
C39 C 0.9780(5) 0.3344(6) 0.7681(4) 0.064(3) Uani 1.0 4 d .
C40 C 0.9080(5) 0.3331(5) 0.7434(4) 0.055(2) Uani 1.0 4 d .
C41 C 0.7198(5) 0.0454(6) 0.5946(4) 0.061(3) Uani 1.0 4 d .
C42 C 0.7297(7) -0.0028(7) 0.5512(4) 0.080(4) Uani 1.0 4 d .
C43 C 0.7933(7) -0.0330(7) 0.5512(5) 0.083(4) Uani 1.0 4 d .
C44 C 0.8478(7) -0.0160(7) 0.5952(5) 0.077(3) Uani 1.0 4 d .
C45 C 0.8357(5) 0.0342(5) 0.6381(4) 0.0545(19) Uani 1.0 4 d .
C46 C 0.8899(4) 0.0552(5) 0.6865(4) 0.0507(18) Uani 1.0 4 d .
C47 C 0.9580(5) 0.0292(6) 0.6952(5) 0.067(3) Uani 1.0 4 d .
C48 C 1.0033(5) 0.0507(7) 0.7440(5) 0.072(3) Uani 1.0 4 d .
C49 C 0.9821(5) 0.0963(6) 0.7815(4) 0.059(2) Uani 1.0 4 d .
C50 C 0.9149(4) 0.1224(5) 0.7713(4) 0.0508(18) Uani 1.0 4 d .
C51 C 0.6387(4) 0.2380(5) 0.6208(3) 0.0449(16) Uani 1.0 4 d .
C52 C 0.5701(4) 0.2463(6) 0.5910(4) 0.057(2) Uani 1.0 4 d .
C53 C 0.5563(5) 0.3027(6) 0.5477(4) 0.059(3) Uani 1.0 4 d .
C54 C 0.6092(6) 0.3443(6) 0.5348(4) 0.066(3) Uani 1.0 4 d .
C55 C 0.6738(5) 0.3351(5) 0.5656(4) 0.0547(19) Uani 1.0 4 d .
C56 C 0.7431(4) 0.3101(5) 0.7625(3) 0.0402(14) Uani 1.0 4 d .
C57 C 0.7192(5) 0.3568(6) 0.8013(4) 0.056(2) Uani 1.0 4 d .
C58 C 0.6981(5) 0.4320(6) 0.7898(4) 0.064(3) Uani 1.0 4 d .
C59 C 0.7007(5) 0.4639(5) 0.7388(4) 0.060(3) Uani 1.0 4 d .
C60 C 0.7251(4) 0.4190(5) 0.7013(4) 0.0543(19) Uani 1.0 4 d .
C61 C 0.6506(7) -0.3621(6) 0.8545(6) 0.090(4) Uani 1.0 4 d .
C62 C 0.7209(9) -0.2510(11) 1.0289(7) 0.144(7) Uiso 1.0 4 d .
C63 C 0.5421(15) -0.4133(16) 0.9777(13) 0.256(15) Uiso 1.0 4 d .
H1 H 0.7568 -0.0861 0.9399 0.0609 Uiso 1.0 4 calc R
H2 H 0.6972 -0.0235 0.9964 0.0720 Uiso 1.0 4 calc R
H3 H 0.5780 -0.0219 0.9746 0.0718 Uiso 1.0 4 calc R
H4 H 0.5198 -0.0749 0.8890 0.0643 Uiso 1.0 4 calc R
H5 H 0.4730 -0.1440 0.8155 0.0607 Uiso 1.0 4 calc R
H6 H 0.4321 -0.2021 0.7276 0.0734 Uiso 1.0 4 calc R
H7 H 0.5117 -0.2509 0.6770 0.0657 Uiso 1.0 4 calc R
H8 H 0.6311 -0.2420 0.7165 0.0561 Uiso 1.0 4 calc R
H9 H 0.8348 0.0448 0.8779 0.0705 Uiso 1.0 4 calc R
H10 H 0.8223 0.1315 0.9486 0.0776 Uiso 1.0 4 calc R
H11 H 0.7128 0.1878 0.9482 0.0824 Uiso 1.0 4 calc R
H12 H 0.6177 0.1544 0.8769 0.0742 Uiso 1.0 4 calc R
H13 H 0.5362 0.1058 0.8140 0.0696 Uiso 1.0 4 calc R
H14 H 0.4535 0.0660 0.7375 0.0908 Uiso 1.0 4 calc R
H15 H 0.4900 -0.0108 0.6674 0.0770 Uiso 1.0 4 calc R
H16 H 0.6056 -0.0508 0.6815 0.0634 Uiso 1.0 4 calc R
H17 H 0.9683 -0.0812 0.8882 0.0782 Uiso 1.0 4 calc R
H18 H 0.9926 -0.1617 0.9651 0.0927 Uiso 1.0 4 calc R
H19 H 0.9084 -0.2491 0.9833 0.0867 Uiso 1.0 4 calc R
H20 H 0.8023 -0.2513 0.9269 0.0806 Uiso 1.0 4 calc R
H21 H 0.7920 -0.2301 0.6451 0.0749 Uiso 1.0 4 calc R
H22 H 0.8226 -0.3618 0.6665 0.0832 Uiso 1.0 4 calc R
H23 H 0.8251 -0.4096 0.7560 0.0764 Uiso 1.0 4 calc R
H24 H 0.7862 -0.3278 0.8189 0.0626 Uiso 1.0 4 calc R
H25 H 0.7509 0.2084 0.5379 0.0616 Uiso 1.0 4 calc R
H26 H 0.8107 0.1394 0.4816 0.0725 Uiso 1.0 4 calc R
H27 H 0.9315 0.1274 0.5103 0.0826 Uiso 1.0 4 calc R
H28 H 0.9878 0.1807 0.5948 0.0745 Uiso 1.0 4 calc R
H29 H 1.0332 0.2388 0.6725 0.0735 Uiso 1.0 4 calc R
H30 H 1.0721 0.2970 0.7603 0.0817 Uiso 1.0 4 calc R
H31 H 0.9935 0.3607 0.8026 0.0772 Uiso 1.0 4 calc R
H32 H 0.8757 0.3581 0.7615 0.0665 Uiso 1.0 4 calc R
H33 H 0.6748 0.0659 0.5942 0.0734 Uiso 1.0 4 calc R
H34 H 0.6918 -0.0146 0.5214 0.0956 Uiso 1.0 4 calc R
H35 H 0.8004 -0.0655 0.5213 0.0991 Uiso 1.0 4 calc R
H36 H 0.8926 -0.0376 0.5964 0.0929 Uiso 1.0 4 calc R
H37 H 0.9733 -0.0028 0.6683 0.0805 Uiso 1.0 4 calc R
H38 H 1.0500 0.0328 0.7508 0.0861 Uiso 1.0 4 calc R
H39 H 1.0134 0.1105 0.8149 0.0708 Uiso 1.0 4 calc R
H40 H 0.8998 0.1554 0.7978 0.0610 Uiso 1.0 4 calc R
H41 H 0.5339 0.2147 0.5998 0.0686 Uiso 1.0 4 calc R
H42 H 0.5101 0.3114 0.5279 0.0710 Uiso 1.0 4 calc R
H43 H 0.6009 0.3799 0.5041 0.0796 Uiso 1.0 4 calc R
H44 H 0.7097 0.3675 0.5572 0.0657 Uiso 1.0 4 calc R
H45 H 0.7179 0.3348 0.8365 0.0677 Uiso 1.0 4 calc R
H46 H 0.6815 0.4630 0.8165 0.0762 Uiso 1.0 4 calc R
H47 H 0.6855 0.5171 0.7299 0.0724 Uiso 1.0 4 calc R
H48 H 0.7266 0.4415 0.6662 0.0652 Uiso 1.0 4 calc R
H61A H 0.6640 -0.4079 0.8791 0.1085 Uiso 1.0 4 calc R
H61B H 0.6591 -0.3743 0.8177 0.1085 Uiso 1.0 4 calc R
H61C H 0.6013 -0.3506 0.8515 0.1085 Uiso 1.0 4 calc R
H62A H 0.7406 -0.1993 1.0220 0.1723 Uiso 1.0 4 calc R
H62B H 0.7578 -0.2911 1.0365 0.1723 Uiso 1.0 4 calc R
H62C H 0.6990 -0.2467 1.0609 0.1723 Uiso 1.0 4 calc R
H63A H 0.5656 -0.4295 0.9482 0.3066 Uiso 1.0 4 calc R
H63B H 0.4926 -0.4056 0.9620 0.3066 Uiso 1.0 4 calc R
H63C H 0.5481 -0.4548 1.0063 0.3066 Uiso 1.0 4 calc R

loop_
_atom_site_aniso_label
_atom_site_aniso_U_11
_atom_site_aniso_U_22
_atom_site_aniso_U_33
_atom_site_aniso_U_12
_atom_site_aniso_U_13
_atom_site_aniso_U_23
Pt1 0.04734(17) 0.03109(18) 0.04567(17) 0.00024(9) 0.01087(12) 0.00184(10)
Pt2 0.04961(18) 0.03170(18) 0.04157(17) 0.00150(10) 0.00852(12) 0.00519(9)
Cu1 0.0409(4) 0.0354(5) 0.0391(4) -0.0014(3) 0.0069(3) -0.0031(3)
Cu2 0.0450(4) 0.0336(5) 0.0396(4) 0.0002(4) 0.0095(4) 0.0020(4)
S1 0.0455(9) 0.0496(12) 0.0751(13) 0.0005(8) 0.0168(9) 0.0095(10)
S2 0.0750(13) 0.0430(11) 0.0443(9) 0.0068(9) 0.0179(9) 0.0017(8)
S3 0.0490(10) 0.0517(13) 0.0649(12) -0.0010(8) 0.0128(9) 0.0183(10)
S4 0.0711(12) 0.0464(12) 0.0425(9) 0.0081(9) 0.0157(9) 0.0042(8)
P1 0.0578(12) 0.0719(17) 0.0630(13) 0.0042(11) 0.0013(11) -0.0102(12)
P2 0.0810(16) 0.0708(18) 0.0486(12) -0.0070(13) 0.0033(11) -0.0001(11)
P4 0.0676(15) 0.125(3) 0.0720(17) -0.0068(16) 0.0127(13) 0.0345(18)
F1 0.195(11) 0.090(8) 0.284(17) 0.042(7) 0.082(11) 0.024(9)
F2 0.52(3) 0.144(13) 0.245(18) 0.037(17) 0.193(19) -0.082(13)
F3 0.119(9) 0.32(3) 0.44(3) -0.076(11) 0.108(12) 0.08(2)
F4 0.129(8) 0.197(14) 0.305(19) -0.011(8) 0.062(10) 0.130(13)
F5 0.255(14) 0.191(12) 0.109(8) 0.041(11) -0.071(9) -0.013(8)
F6 0.33(2) 0.35(3) 0.088(8) -0.157(17) -0.068(11) 0.045(10)
F7 0.091(6) 0.33(2) 0.149(10) -0.041(8) -0.034(7) 0.034(10)
F8 0.098(6) 0.278(16) 0.132(8) -0.021(8) 0.039(6) -0.008(9)
F9 0.243(12) 0.189(11) 0.058(4) 0.095(9) 0.023(6) -0.002(5)
F10 0.097(6) 0.39(2) 0.064(5) 0.055(8) 0.021(4) 0.049(7)
F11 0.306(17) 0.111(9) 0.211(13) 0.080(11) -0.036(13) -0.012(9)
F12 0.42(3) 0.087(8) 0.161(11) 0.071(11) 0.058(13) -0.018(7)
F19 0.157(9) 0.242(15) 0.254(15) 0.020(9) 0.078(9) 0.198(13)
F20 0.099(5) 0.106(7) 0.134(7) -0.035(5) 0.027(5) -0.002(5)
F21 0.079(5) 0.128(8) 0.181(9) 0.013(5) 0.034(5) 0.039(7)
F22 0.080(5) 0.275(14) 0.139(8) 0.038(7) 0.016(5) 0.087(9)
F23 0.161(8) 0.088(6) 0.103(6) -0.014(5) 0.041(6) 0.001(5)
F24 0.215(13) 0.33(2) 0.099(7) -0.004(13) 0.055(8) -0.038(10)
O1 0.077(4) 0.048(4) 0.069(4) -0.009(3) 0.007(3) -0.004(3)
N1 0.055(3) 0.031(3) 0.038(3) -0.005(3) 0.014(3) -0.001(3)
N2 0.051(3) 0.023(3) 0.038(3) 0.002(3) 0.011(3) -0.000(2)
N3 0.060(4) 0.035(4) 0.044(3) 0.000(3) 0.007(3) -0.003(3)
N4 0.053(3) 0.032(4) 0.041(3) -0.001(3) 0.009(3) 0.005(3)
N5 0.053(4) 0.037(4) 0.052(4) -0.001(3) 0.003(3) 0.001(3)
N6 0.054(4) 0.038(4) 0.037(3) 0.005(3) 0.006(3) -0.002(3)
N7 0.045(3) 0.041(4) 0.042(3) -0.001(3) 0.007(3) 0.004(3)
N8 0.050(3) 0.040(4) 0.045(3) -0.006(3) 0.008(3) 0.004(3)
N9 0.064(4) 0.033(4) 0.047(4) -0.001(3) 0.007(3) 0.001(3)
N10 0.052(3) 0.032(4) 0.045(3) 0.003(3) 0.008(3) 0.006(3)
N11 0.050(3) 0.037(4) 0.042(3) 0.006(3) 0.007(3) 0.008(3)
N12 0.055(4) 0.035(4) 0.050(4) 0.002(3) 0.015(3) 0.001(3)
C1 0.077(5) 0.036(4) 0.036(4) -0.010(4) 0.006(4) -0.004(3)
C2 0.086(6) 0.048(5) 0.049(5) -0.005(5) 0.020(4) -0.003(4)
C3 0.090(7) 0.048(5) 0.050(5) -0.001(5) 0.032(5) -0.007(4)
C4 0.074(5) 0.041(5) 0.053(4) 0.003(4) 0.030(4) -0.005(4)
C5 0.057(4) 0.030(4) 0.041(4) -0.001(3) 0.012(3) 0.006(3)
C6 0.042(4) 0.044(4) 0.040(4) 0.000(3) 0.012(3) 0.003(3)
C7 0.052(4) 0.058(5) 0.046(4) 0.002(4) 0.019(4) -0.004(4)
C8 0.039(4) 0.080(7) 0.059(5) 0.002(4) -0.002(4) 0.000(5)
C9 0.052(4) 0.061(6) 0.047(4) -0.004(4) 0.001(4) -0.007(4)
C10 0.048(4) 0.048(5) 0.045(4) -0.004(3) 0.010(3) -0.006(3)
C11 0.069(5) 0.037(5) 0.061(5) -0.005(4) -0.009(4) -0.001(4)
C12 0.088(6) 0.052(6) 0.047(5) -0.012(5) 0.001(5) -0.002(4)
C13 0.110(8) 0.052(6) 0.045(5) -0.006(5) 0.017(5) -0.013(4)
C14 0.099(7) 0.045(5) 0.045(4) -0.006(5) 0.024(5) 0.000(4)
C15 0.059(4) 0.031(4) 0.045(4) 0.002(3) 0.013(3) 0.006(3)
C16 0.058(4) 0.034(4) 0.048(4) 0.007(3) 0.014(4) 0.014(3)
C17 0.063(5) 0.052(6) 0.063(5) 0.017(4) 0.023(4) 0.013(4)
C18 0.062(5) 0.075(7) 0.085(7) 0.016(5) 0.004(5) 0.011(6)
C19 0.054(5) 0.067(7) 0.067(6) -0.000(4) 0.001(4) 0.017(5)
C20 0.055(4) 0.048(5) 0.053(5) 0.000(4) 0.006(4) 0.009(4)
C21 0.041(4) 0.051(5) 0.065(5) -0.002(3) 0.008(4) -0.003(4)
C22 0.047(4) 0.060(6) 0.082(6) -0.001(4) -0.001(4) -0.001(5)
C23 0.051(5) 0.090(8) 0.081(7) 0.002(5) -0.008(5) -0.004(6)
C24 0.069(6) 0.081(8) 0.060(5) 0.001(5) -0.002(5) 0.017(5)
C25 0.064(5) 0.070(7) 0.061(5) -0.017(5) -0.001(4) 0.010(5)
C26 0.047(4) 0.042(5) 0.046(4) 0.003(3) 0.006(3) -0.014(4)
C27 0.076(6) 0.058(6) 0.058(5) 0.009(5) 0.024(5) -0.010(4)
C28 0.063(5) 0.062(7) 0.086(7) 0.017(5) 0.024(5) -0.026(6)
C29 0.066(5) 0.035(5) 0.093(7) 0.007(4) 0.023(5) -0.012(5)
C30 0.048(4) 0.042(5) 0.067(5) -0.000(3) 0.013(4) 0.004(4)
C31 0.062(5) 0.042(5) 0.052(4) -0.002(4) 0.017(4) -0.007(4)
C32 0.074(6) 0.058(6) 0.051(5) 0.005(5) 0.017(4) -0.006(4)
C33 0.076(6) 0.066(7) 0.074(6) -0.001(5) 0.039(5) -0.012(5)
C34 0.061(5) 0.059(6) 0.068(6) 0.006(4) 0.016(4) 0.005(5)
C35 0.054(4) 0.035(4) 0.054(4) -0.003(3) 0.013(4) 0.005(3)
C36 0.049(4) 0.038(4) 0.048(4) -0.006(3) 0.006(3) 0.009(3)
C37 0.052(5) 0.063(6) 0.069(6) -0.003(4) 0.012(4) 0.009(5)
C38 0.057(5) 0.070(7) 0.074(6) -0.015(5) 0.006(5) 0.009(5)
C39 0.063(5) 0.048(5) 0.072(6) -0.019(4) -0.008(5) 0.000(5)
C40 0.063(5) 0.046(5) 0.055(5) -0.011(4) 0.006(4) 0.002(4)
C41 0.070(5) 0.052(6) 0.056(5) 0.003(4) 0.001(4) -0.003(4)
C42 0.115(9) 0.060(7) 0.054(5) -0.001(6) -0.003(6) -0.012(5)
C43 0.126(10) 0.063(8) 0.062(6) -0.007(7) 0.028(6) -0.018(5)
C44 0.097(8) 0.055(6) 0.083(7) 0.006(6) 0.026(6) -0.017(5)
C45 0.073(5) 0.035(5) 0.058(5) 0.002(4) 0.020(4) -0.000(4)
C46 0.063(5) 0.030(4) 0.060(5) 0.007(4) 0.015(4) 0.007(4)
C47 0.062(5) 0.053(6) 0.095(7) 0.001(4) 0.035(5) -0.000(5)
C48 0.055(5) 0.058(6) 0.098(8) 0.007(4) 0.006(5) 0.019(6)
C49 0.057(5) 0.046(5) 0.072(6) 0.002(4) 0.009(4) 0.007(4)
C50 0.060(5) 0.039(4) 0.050(4) -0.001(4) 0.004(4) 0.009(4)
C51 0.046(4) 0.040(4) 0.050(4) 0.010(3) 0.011(3) 0.002(3)
C52 0.044(4) 0.060(6) 0.065(5) 0.004(4) 0.006(4) 0.004(4)
C53 0.058(5) 0.055(6) 0.061(5) 0.024(4) 0.005(4) 0.007(4)
C54 0.080(6) 0.059(6) 0.058(5) 0.015(5) 0.010(5) 0.008(5)
C55 0.073(5) 0.039(5) 0.051(4) -0.002(4) 0.011(4) 0.009(4)
C56 0.039(3) 0.034(4) 0.048(4) -0.000(3) 0.011(3) -0.004(3)
C57 0.064(5) 0.046(5) 0.062(5) 0.009(4) 0.019(4) -0.015(4)
C58 0.069(5) 0.054(6) 0.074(6) 0.001(4) 0.028(5) -0.015(5)
C59 0.073(6) 0.035(5) 0.073(6) 0.007(4) 0.016(5) -0.012(4)
C60 0.063(5) 0.037(5) 0.061(5) 0.003(4) 0.008(4) -0.001(4)
C61 0.118(9) 0.048(7) 0.122(10) -0.027(6) 0.063(8) -0.022(6)

loop_
_atom_type_symbol
_atom_type_description
_atom_type_scat_dispersion_real
_atom_type_scat_dispersion_imag
_atom_type_scat_source
C C 0.0033 0.0016
;
International Tables for Crystallography
(1992, Vol. C, Tables 4.2.6.8 and 6.1.1.4)
;
H H 0.0000 0.0000
;
International Tables for Crystallography
(1992, Vol. C, Table 6.1.1.4)
;
Cu Cu 0.3201 1.2651
;
International Tables for Crystallography
(1992, Vol. C, Tables 4.2.6.8 and 6.1.1.4)
;
F F 0.0171 0.0103
;
International Tables for Crystallography
(1992, Vol. C, Tables 4.2.6.8 and 6.1.1.4)
;
N N 0.0061 0.0033
;
International Tables for Crystallography
(1992, Vol. C, Tables 4.2.6.8 and 6.1.1.4)
;
O O 0.0106 0.0060
;
International Tables for Crystallography
(1992, Vol. C, Tables 4.2.6.8 and 6.1.1.4)
;
P P 0.1023 0.0942
;
International Tables for Crystallography
(1992, Vol. C, Tables 4.2.6.8 and 6.1.1.4)
;
Pt Pt -1.7033 8.3905
;
International Tables for Crystallography
(1992, Vol. C, Tables 4.2.6.8 and 6.1.1.4)
;
S S 0.1246 0.1234
;
International Tables for Crystallography
(1992, Vol. C, Tables 4.2.6.8 and 6.1.1.4)
;

loop_
_geom_angle_atom_site_label_1
_geom_angle_atom_site_label_2
_geom_angle_atom_site_label_3
_geom_angle
_geom_angle_publ_flag
Cu1 Pt1 S1 83.06(7) yes
Cu1 Pt1 S2 83.74(6) yes
Cu1 Pt1 N3 98.97(18) yes
Cu1 Pt1 N4 98.63(17) yes
S1 Pt1 S2 88.63(9) yes
S1 Pt1 N3 96.31(18) yes
S1 Pt1 N4 175.49(17) yes
S2 Pt1 N3 174.61(18) yes
S2 Pt1 N4 95.70(18) yes
N3 Pt1 N4 79.3(3) yes
Cu2 Pt2 S3 83.35(7) yes
Cu2 Pt2 S4 82.72(6) yes
Cu2 Pt2 N9 100.10(19) yes
Cu2 Pt2 N10 99.22(18) yes
S3 Pt2 S4 89.18(8) yes
S3 Pt2 N9 96.97(18) yes
S3 Pt2 N10 175.71(18) yes
S4 Pt2 N9 173.47(18) yes
S4 Pt2 N10 94.54(18) yes
N9 Pt2 N10 79.2(3) yes
Pt1 Cu1 N1 91.96(17) yes
Pt1 Cu1 N2 93.42(16) yes
Pt1 Cu1 N5 91.36(19) yes
Pt1 Cu1 N6 90.14(19) yes
N1 Cu1 N2 81.0(3) yes
N1 Cu1 N5 94.1(3) yes
N1 Cu1 N6 176.0(3) yes
N2 Cu1 N5 173.2(3) yes
N2 Cu1 N6 95.5(3) yes
N5 Cu1 N6 89.2(3) yes
Pt2 Cu2 N7 92.74(19) yes
Pt2 Cu2 N8 95.76(19) yes
Pt2 Cu2 N11 92.43(19) yes
Pt2 Cu2 N12 92.34(19) yes
N7 Cu2 N8 80.3(3) yes
N7 Cu2 N11 95.5(3) yes
N7 Cu2 N12 173.4(3) yes
N8 Cu2 N11 171.0(3) yes
N8 Cu2 N12 95.0(3) yes
N11 Cu2 N12 88.5(3) yes
Pt1 S1 C21 109.2(3) yes
Pt1 S2 C26 110.3(3) yes
Pt2 S3 C51 110.6(3) yes
Pt2 S4 C56 111.0(3) yes
F1 P1 F2 170.8(11) yes
F1 P1 F3 87.1(10) yes
F1 P1 F4 88.1(8) yes
F1 P1 F5 95.9(8) yes
F1 P1 F6 82.4(9) yes
F2 P1 F3 100.4(13) yes
F2 P1 F4 84.4(12) yes
F2 P1 F5 89.4(9) yes
F2 P1 F6 91.6(10) yes
F3 P1 F4 175.2(10) yes
F3 P1 F5 91.4(10) yes
F3 P1 F6 94.4(11) yes
F4 P1 F5 89.1(9) yes
F4 P1 F6 85.0(9) yes
F5 P1 F6 173.8(9) yes
F7 P2 F8 176.9(7) yes
F7 P2 F9 88.6(7) yes
F7 P2 F10 90.2(6) yes
F7 P2 F11 96.7(9) yes
F7 P2 F12 89.2(10) yes
F8 P2 F9 94.4(7) yes
F8 P2 F10 86.8(6) yes
F8 P2 F11 84.1(8) yes
F8 P2 F12 89.9(10) yes
F9 P2 F10 177.5(8) yes
F9 P2 F11 88.2(8) yes
F9 P2 F12 93.0(8) yes
F10 P2 F11 89.7(8) yes
F10 P2 F12 89.2(8) yes
F11 P2 F12 174.0(10) yes
F19 P4 F20 178.7(6) yes
F19 P4 F21 89.0(6) yes
F19 P4 F22 92.8(7) yes
F19 P4 F23 92.3(7) yes
F19 P4 F24 89.5(9) yes
F20 P4 F21 89.8(5) yes
F20 P4 F22 88.4(6) yes
F20 P4 F23 87.3(5) yes
F20 P4 F24 90.9(8) yes
F21 P4 F22 177.3(7) yes
F21 P4 F23 88.8(6) yes
F21 P4 F24 91.9(7) yes
F22 P4 F23 89.1(6) yes
F22 P4 F24 90.2(7) yes
F23 P4 F24 178.1(8) yes
F15 P3 F18 90.6(6) yes
F15 P3 F16 88.4(6) yes
F15 P3 F17 89.8(6) yes
F15 P3 F14 88.9(6) yes
F15 P3 F13 177.9(5) yes
F18 P3 F16 79.8(6) yes
F18 P3 F17 82.4(6) yes
F18 P3 F14 164.7(6) yes
F18 P3 F13 87.7(5) yes
F16 P3 F17 162.0(6) yes
F16 P3 F14 84.9(6) yes
F16 P3 F13 90.1(5) yes
F17 P3 F14 113.0(6) yes
F17 P3 F13 91.1(5) yes
F14 P3 F13 92.4(6) yes
Cu1 N1 C1 127.9(6) yes
Cu1 N1 C5 114.0(5) yes
C1 N1 C5 118.0(7) yes
Cu1 N2 C6 114.5(4) yes
Cu1 N2 C10 125.9(5) yes
C6 N2 C10 119.6(6) yes
Pt1 N3 C11 125.6(6) yes
Pt1 N3 C15 113.6(5) yes
C11 N3 C15 120.8(7) yes
Pt1 N4 C16 114.9(5) yes
Pt1 N4 C20 124.4(6) yes
C16 N4 C20 120.6(7) yes
Cu1 N5 C21 121.9(5) yes
Cu1 N5 C25 119.9(6) yes
C21 N5 C25 118.2(7) yes
Cu1 N6 C26 124.5(5) yes
Cu1 N6 C30 117.8(6) yes
C26 N6 C30 117.7(7) yes
Cu2 N7 C31 126.8(6) yes
Cu2 N7 C35 115.7(5) yes
C31 N7 C35 117.3(7) yes
Cu2 N8 C36 115.2(5) yes
Cu2 N8 C40 125.8(6) yes
C36 N8 C40 118.9(7) yes
Pt2 N9 C41 126.5(6) yes
Pt2 N9 C45 113.8(5) yes
C41 N9 C45 119.7(8) yes
Pt2 N10 C46 115.1(5) yes
Pt2 N10 C50 125.1(6) yes
C46 N10 C50 119.8(7) yes
Cu2 N11 C51 122.2(5) yes
Cu2 N11 C55 119.2(6) yes
C51 N11 C55 118.0(6) yes
Cu2 N12 C56 122.5(5) yes
Cu2 N12 C60 118.7(6) yes
C56 N12 C60 118.9(7) yes
N1 C1 C2 123.3(8) yes
N1 C1 H1 118.345 no
C2 C1 H1 118.337 no
C1 C2 C3 119.9(8) yes
C1 C2 H2 120.067 no
C3 C2 H2 120.058 no
C2 C3 C4 119.0(9) yes
C2 C3 H3 120.490 no
C4 C3 H3 120.467 no
C3 C4 C5 119.2(8) yes
C3 C4 H4 120.376 no
C5 C4 H4 120.384 no
N1 C5 C4 120.4(7) yes
N1 C5 C6 115.9(7) yes
C4 C5 C6 123.7(7) yes
N2 C6 C5 114.6(6) yes
N2 C6 C7 121.9(7) yes
C5 C6 C7 123.4(7) yes
C6 C7 C8 118.6(8) yes
C6 C7 H5 120.716 no
C8 C7 H5 120.719 no
C7 C8 C9 120.0(7) yes
C7 C8 H6 119.993 no
C9 C8 H6 119.971 no
C8 C9 C10 118.2(7) yes
C8 C9 H7 120.872 no
C10 C9 H7 120.889 no
N2 C10 C9 121.5(8) yes
N2 C10 H8 119.258 no
C9 C10 H8 119.256 no
N3 C11 C12 121.5(9) yes
N3 C11 H9 119.266 no
C12 C11 H9 119.268 no
C11 C12 C13 119.1(8) yes
C11 C12 H10 120.448 no
C13 C12 H10 120.456 no
C12 C13 C14 119.8(9) yes
C12 C13 H11 120.080 no
C14 C13 H11 120.071 no
C13 C14 C15 117.8(10) yes
C13 C14 H12 121.130 no
C15 C14 H12 121.115 no
N3 C15 C14 121.0(7) yes
N3 C15 C16 116.9(7) yes
C14 C15 C16 122.0(8) yes
N4 C16 C15 115.0(7) yes
N4 C16 C17 120.7(7) yes
C15 C16 C17 124.3(8) yes
C16 C17 C18 121.0(9) yes
C16 C17 H13 119.488 no
C18 C17 H13 119.473 no
C17 C18 C19 118.1(9) yes
C17 C18 H14 120.929 no
C19 C18 H14 120.938 no
C18 C19 C20 118.8(8) yes
C18 C19 H15 120.593 no
C20 C19 H15 120.588 no
N4 C20 C19 120.7(9) yes
N4 C20 H16 119.664 no
C19 C20 H16 119.669 no
S1 C21 N5 123.4(6) yes
S1 C21 C22 116.8(7) yes
N5 C21 C22 119.7(8) yes
C21 C22 C23 119.3(9) yes
C21 C22 H17 120.369 no
C23 C22 H17 120.374 no
C22 C23 C24 120.0(9) yes
C22 C23 H18 120.029 no
C24 C23 H18 120.004 no
C23 C24 C25 119.4(10) yes
C23 C24 H19 120.288 no
C25 C24 H19 120.301 no
N5 C25 C24 123.4(10) yes
N5 C25 H20 118.312 no
C24 C25 H20 118.315 no
S2 C26 N6 120.8(6) yes
S2 C26 C27 120.1(7) yes
N6 C26 C27 119.1(8) yes
C26 C27 C28 121.6(9) yes
C26 C27 H21 119.197 no
C28 C27 H21 119.179 no
C27 C28 C29 119.6(10) yes
C27 C28 H22 120.194 no
C29 C28 H22 120.176 no
C28 C29 C30 118.4(9) yes
C28 C29 H23 120.783 no
C30 C29 H23 120.787 no
N6 C30 C29 123.3(8) yes
N6 C30 H24 118.351 no
C29 C30 H24 118.344 no
N7 C31 C32 123.3(8) yes
N7 C31 H25 118.375 no
C32 C31 H25 118.355 no
C31 C32 C33 117.6(9) yes
C31 C32 H26 121.194 no
C33 C32 H26 121.196 no
C32 C33 C34 120.3(10) yes
C32 C33 H27 119.846 no
C34 C33 H27 119.839 no
C33 C34 C35 119.1(9) yes
C33 C34 H28 120.457 no
C35 C34 H28 120.452 no
N7 C35 C34 122.4(7) yes
N7 C35 C36 112.8(7) yes
C34 C35 C36 124.8(7) yes
N8 C36 C35 115.5(6) yes
N8 C36 C37 122.6(7) yes
C35 C36 C37 121.8(8) yes
C36 C37 C38 118.1(9) yes
C36 C37 H29 120.957 no
C38 C37 H29 120.960 no
C37 C38 C39 119.5(8) yes
C37 C38 H30 120.265 no
C39 C38 H30 120.266 no
C38 C39 C40 119.8(9) yes
C38 C39 H31 120.086 no
C40 C39 H31 120.077 no
N8 C40 C39 121.0(9) yes
N8 C40 H32 119.481 no
C39 C40 H32 119.496 no
N9 C41 C42 121.7(10) yes
N9 C41 H33 119.150 no
C42 C41 H33 119.151 no
C41 C42 C43 120.1(10) yes
C41 C42 H34 119.978 no
C43 C42 H34 119.970 no
C42 C43 C44 119.2(11) yes
C42 C43 H35 120.382 no
C44 C43 H35 120.380 no
C43 C44 C45 118.8(11) yes
C43 C44 H36 120.588 no
C45 C44 H36 120.604 no
N9 C45 C44 120.5(8) yes
N9 C45 C46 116.7(8) yes
C44 C45 C46 122.8(9) yes
N10 C46 C45 115.0(7) yes
N10 C46 C47 120.5(8) yes
C45 C46 C47 124.5(9) yes
C46 C47 C48 118.6(10) yes
C46 C47 H37 120.708 no
C48 C47 H37 120.686 no
C47 C48 C49 120.8(9) yes
C47 C48 H38 119.630 no
C49 C48 H38 119.620 no
C48 C49 C50 119.4(8) yes
C48 C49 H39 120.294 no
C50 C49 H39 120.293 no
N10 C50 C49 121.0(8) yes
N10 C50 H40 119.518 no
C49 C50 H40 119.521 no
S3 C51 N11 123.2(5) yes
S3 C51 C52 115.8(7) yes
N11 C51 C52 121.0(7) yes
C51 C52 C53 118.2(8) yes
C51 C52 H41 120.917 no
C53 C52 H41 120.892 no
C52 C53 C54 119.4(8) yes
C52 C53 H42 120.288 no
C54 C53 H42 120.282 no
C53 C54 C55 119.7(9) yes
C53 C54 H43 120.140 no
C55 C54 H43 120.122 no
N11 C55 C54 123.5(9) yes
N11 C55 H44 118.233 no
C54 C55 H44 118.233 no
S4 C56 N12 120.9(6) yes
S4 C56 C57 120.0(6) yes
N12 C56 C57 119.0(7) yes
C56 C57 C58 121.3(9) yes
C56 C57 H45 119.352 no
C58 C57 H45 119.354 no
C57 C58 C59 119.3(10) yes
C57 C58 H46 120.375 no
C59 C58 H46 120.357 no
C58 C59 C60 119.6(8) yes
C58 C59 H47 120.197 no
C60 C59 H47 120.215 no
N12 C60 C59 121.9(8) yes
N12 C60 H48 119.025 no
C59 C60 H48 119.030 no
O1 C61 H61A 109.467 no
O1 C61 H61B 109.465 no
O1 C61 H61C 109.465 no
H61A C61 H61B 109.476 no
H61A C61 H61C 109.477 no
H61B C61 H61C 109.477 no
O2 C62 H62A 109.471 no
O2 C62 H62B 109.461 no
O2 C62 H62C 109.479 no
H62A C62 H62B 109.472 no
H62A C62 H62C 109.471 no
H62B C62 H62C 109.474 no
O3 C63 H63A 109.474 no
O3 C63 H63B 109.467 no
O3 C63 H63C 109.472 no
H63A C63 H63B 109.474 no
H63A C63 H63C 109.473 no
H63B C63 H63C 109.467 no

loop_
_geom_bond_atom_site_label_1
_geom_bond_atom_site_label_2
_geom_bond_distance
_geom_bond_publ_flag
Pt1 Cu1 2.8039(10) yes
Pt1 S1 2.279(2) yes
Pt1 S2 2.279(2) yes
Pt1 N3 2.072(7) yes
Pt1 N4 2.079(6) yes
Pt2 Cu2 2.7550(10) yes
Pt2 S3 2.293(2) yes
Pt2 S4 2.275(2) yes
Pt2 N9 2.064(7) yes
Pt2 N10 2.070(6) yes
Cu1 N1 2.019(7) yes
Cu1 N2 2.021(6) yes
Cu1 N5 2.019(6) yes
Cu1 N6 1.972(7) yes
Cu2 N7 1.995(7) yes
Cu2 N8 2.007(6) yes
Cu2 N11 1.987(6) yes
Cu2 N12 1.998(7) yes
S1 C21 1.748(9) yes
S2 C26 1.714(9) yes
S3 C51 1.732(8) yes
S4 C56 1.733(8) yes
P1 F1 1.537(12) yes
P1 F2 1.417(17) yes
P1 F3 1.453(16) yes
P1 F4 1.522(13) yes
P1 F5 1.516(11) yes
P1 F6 1.525(12) yes
P2 F7 1.518(10) yes
P2 F8 1.536(10) yes
P2 F9 1.534(9) yes
P2 F10 1.530(9) yes
P2 F11 1.553(14) yes
P2 F12 1.483(13) yes
P4 F19 1.529(16) yes
P4 F20 1.604(10) yes
P4 F21 1.554(8) yes
P4 F22 1.563(9) yes
P4 F23 1.577(10) yes
P4 F24 1.581(14) yes
P3 F15 1.522(8) yes
P3 F18 1.605(11) yes
P3 F16 1.592(11) yes
P3 F17 1.534(10) yes
P3 F14 1.485(10) yes
P3 F13 1.543(7) yes
O1 C61 1.387(13) yes
O2 C62 1.44(2) yes
O3 C63 1.44(4) yes
N1 C1 1.348(9) yes
N1 C5 1.350(9) yes
N2 C6 1.353(10) yes
N2 C10 1.351(9) yes
N3 C11 1.319(10) yes
N3 C15 1.358(10) yes
N4 C16 1.343(10) yes
N4 C20 1.343(10) yes
N5 C21 1.354(11) yes
N5 C25 1.350(12) yes
N6 C26 1.415(10) yes
N6 C30 1.362(10) yes
N7 C31 1.353(10) yes
N7 C35 1.356(10) yes
N8 C36 1.320(11) yes
N8 C40 1.351(10) yes
N9 C41 1.331(10) yes
N9 C45 1.349(12) yes
N10 C46 1.334(11) yes
N10 C50 1.365(9) yes
N11 C51 1.353(10) yes
N11 C55 1.355(10) yes
N12 C56 1.374(10) yes
N12 C60 1.354(11) yes
C1 C2 1.337(14) yes
C1 H1 0.950 no
C2 C3 1.340(14) yes
C2 H2 0.950 no
C3 C4 1.392(12) yes
C3 H3 0.950 no
C4 C5 1.382(12) yes
C4 H4 0.950 no
C5 C6 1.470(10) yes
C6 C7 1.383(10) yes
C7 C8 1.396(12) yes
C7 H5 0.950 no
C8 C9 1.389(13) yes
C8 H6 0.950 no
C9 C10 1.405(10) yes
C9 H7 0.950 no
C10 H8 0.950 no
C11 C12 1.378(13) yes
C11 H9 0.950 no
C12 C13 1.400(16) yes
C12 H10 0.950 no
C13 C14 1.383(13) yes
C13 H11 0.950 no
C14 C15 1.404(12) yes
C14 H12 0.950 no
C15 C16 1.466(10) yes
C16 C17 1.360(12) yes
C17 C18 1.359(13) yes
C17 H13 0.950 no
C18 C19 1.416(16) yes
C18 H14 0.950 no
C19 C20 1.377(12) yes
C19 H15 0.950 no
C20 H16 0.950 no
C21 C22 1.418(11) yes
C22 C23 1.339(15) yes
C22 H17 0.950 no
C23 C24 1.376(16) yes
C23 H18 0.950 no
C24 C25 1.325(13) yes
C24 H19 0.950 no
C25 H20 0.950 no
C26 C27 1.375(13) yes
C27 C28 1.379(14) yes
C27 H21 0.950 no
C28 C29 1.376(16) yes
C28 H22 0.950 no
C29 C30 1.383(14) yes
C29 H23 0.950 no
C30 H24 0.950 no
C31 C32 1.371(14) yes
C31 H25 0.950 no
C32 C33 1.383(14) yes
C32 H26 0.950 no
C33 C34 1.367(14) yes
C33 H27 0.950 no
C34 C35 1.364(13) yes
C34 H28 0.950 no
C35 C36 1.486(11) yes
C36 C37 1.392(11) yes
C37 C38 1.382(14) yes
C37 H29 0.950 no
C38 C39 1.353(15) yes
C38 H30 0.950 no
C39 C40 1.386(12) yes
C39 H31 0.950 no
C40 H32 0.950 no
C41 C42 1.388(15) yes
C41 H33 0.950 no
C42 C43 1.353(19) yes
C42 H34 0.950 no
C43 C44 1.387(16) yes
C43 H35 0.950 no
C44 C45 1.412(15) yes
C44 H36 0.950 no
C45 C46 1.466(11) yes
C46 C47 1.385(12) yes
C47 C48 1.385(14) yes
C47 H37 0.950 no
C48 C49 1.334(16) yes
C48 H38 0.950 no
C49 C50 1.369(12) yes
C49 H39 0.950 no
C50 H40 0.950 no
C51 C52 1.402(10) yes
C52 C53 1.408(13) yes
C52 H41 0.950 no
C53 C54 1.349(14) yes
C53 H42 0.950 no
C54 C55 1.346(13) yes
C54 H43 0.950 no
C55 H44 0.950 no
C56 C57 1.392(13) yes
C57 C58 1.340(13) yes
C57 H45 0.950 no
C58 C59 1.378(15) yes
C58 H46 0.950 no
C59 C60 1.358(14) yes
C59 H47 0.950 no
C60 H48 0.950 no
C61 H61A 0.980 no
C61 H61B 0.980 no
C61 H61C 0.980 no
C62 H62A 0.980 no
C62 H62B 0.980 no
C62 H62C 0.980 no
C63 H63A 0.980 no
C63 H63B 0.980 no
C63 H63C 0.980 no

loop_
_geom_contact_atom_site_label_1
_geom_contact_atom_site_label_2
_geom_contact_distance
_geom_contact_publ_flag
_geom_contact_site_symmetry_2
Pt1 H9 3.1101 no .
Pt1 H16 3.1191 no .
Pt2 H33 3.1328 no .
Pt2 H40 3.1458 no .
Cu1 H1 3.1330 no .
Cu1 H8 3.1071 no .
Cu1 H20 2.9514 no .
Cu1 H24 2.8803 no .
Cu2 H25 3.0972 no .
Cu2 H32 3.0999 no .
Cu2 H44 2.9182 no .
Cu2 H48 2.9237 no .
S1 N6 3.417(7) no .
S1 C11 3.313(10) no .
S1 C26 3.390(8) no .
S1 H9 2.7094 no .
S1 H17 2.7881 no .
S2 C10 3.566(9) no .
S2 C20 3.276(9) no .
S2 H8 3.1249 no .
S2 H16 2.6690 no .
S2 H21 2.7775 no .
S3 N12 3.478(7) no .
S3 C41 3.357(10) no .
S3 C56 3.431(8) no .
S3 H33 2.7634 no .
S3 H41 2.7471 no .
S4 C40 3.598(10) no .
S4 C50 3.247(9) no .
S4 H32 3.2506 no .
S4 H40 2.6458 no .
S4 H45 2.8057 no .
N1 N3 3.296(9) no .
N1 C3 2.745(12) no .
N1 C15 3.466(10) no .
N1 C25 3.479(11) no .
N1 H2 3.2123 no .
N1 H4 3.2266 no .
N1 H20 3.3308 no .
N2 N4 3.341(8) no .
N2 C8 2.769(9) no .
N2 C20 3.382(10) no .
N2 C26 3.583(10) no .
N2 H5 3.2452 no .
N2 H7 3.2589 no .
N2 H16 3.3869 no .
N3 C1 3.279(11) no .
N3 C13 2.749(12) no .
N3 H1 3.3045 no .
N3 H10 3.2047 no .
N3 H12 3.2619 no .
N4 C6 3.426(10) no .
N4 C18 2.746(12) no .
N4 H13 3.1999 no .
N4 H15 3.2200 no .
N5 C1 3.144(12) no .
N5 C23 2.744(11) no .
N5 C30 3.221(11) no .
N5 H1 2.6201 no .
N5 H9 3.5844 no .
N5 H17 3.2531 no .
N5 H19 3.2057 no .
N5 H24 3.0042 no .
N6 C10 3.126(10) no .
N6 C21 3.348(10) no .
N6 C28 2.787(13) no .
N6 H8 2.6058 no .
N6 H21 3.2633 no .
N6 H23 3.2660 no .
N7 N9 3.305(9) no .
N7 C33 2.756(13) no .
N7 C45 3.490(10) no .
N7 C55 3.479(11) no .
N7 H26 3.2508 no .
N7 H28 3.2365 no .
N7 H44 3.2790 no .
N8 N10 3.379(9) no .
N8 C38 2.756(11) no .
N8 C50 3.470(11) no .
N8 C56 3.572(10) no .
N8 H29 3.2291 no .
N8 H31 3.2355 no .
N8 H40 3.4539 no .
N9 C31 3.292(11) no .
N9 C43 2.765(14) no .
N9 H25 3.4012 no .
N9 H34 3.2229 no .
N9 H36 3.2521 no .
N10 C35 3.574(11) no .
N10 C36 3.358(10) no .
N10 C48 2.726(11) no .
N10 H37 3.2177 no .
N10 H39 3.2349 no .
N11 C31 3.132(11) no .
N11 C53 2.766(10) no .
N11 C60 3.222(10) no .
N11 H25 2.6069 no .
N11 H41 3.2550 no .
N11 H43 3.2273 no .
N11 H48 3.0479 no .
N12 C40 3.104(11) no .
N12 C51 3.279(9) no .
N12 C58 2.755(13) no .
N12 H32 2.5766 no .
N12 H45 3.2391 no .
N12 H47 3.2245 no .
C1 C4 2.683(13) no .
C1 C11 3.403(13) no .
C1 C15 3.502(11) no .
C1 C25 3.405(14) no .
C1 H3 3.1780 no .
C1 H20 3.3691 no .
C2 C5 2.718(11) no .
C2 H4 3.2126 no .
C3 H1 3.1654 no .
C4 C7 3.001(11) no .
C4 H2 3.2187 no .
C4 H5 2.7295 no .
C5 C16 3.429(11) no .
C5 H1 3.1676 no .
C5 H3 3.2537 no .
C5 H5 2.7090 no .
C6 C9 2.753(11) no .
C6 C20 3.530(12) no .
C6 H4 2.7085 no .
C6 H6 3.2501 no .
C6 H8 3.1923 no .
C7 C10 2.753(12) no .
C7 H4 2.7254 no .
C7 H7 3.2757 no .
C8 H8 3.2548 no .
C9 H5 3.2737 no .
C9 H16 3.4956 no .
C10 C20 3.469(12) no .
C10 C26 3.398(11) no .
C10 H6 3.2615 no .
C10 H16 3.1691 no .
C11 C14 2.758(15) no .
C11 C21 3.523(12) no .
C11 H1 3.1202 no .
C11 H11 3.2534 no .
C12 C15 2.734(11) no .
C12 H1 3.5189 no .
C12 H12 3.2737 no .
C13 H2 3.5640 no .
C13 H9 3.2516 no .
C14 C17 2.981(12) no .
C14 H10 3.2674 no .
C14 H13 2.6828 no .
C15 H9 3.1823 no .
C15 H11 3.2523 no .
C15 H13 2.6811 no .
C16 C19 2.728(11) no .
C16 H12 2.7069 no .
C16 H14 3.2267 no .
C16 H16 3.1874 no .
C17 C20 2.720(13) no .
C17 H12 2.7125 no .
C17 H15 3.2422 no .
C18 H16 3.2656 no .
C19 H13 3.2442 no .
C20 H14 3.2674 no .
C21 C24 2.720(14) no .
C21 H1 3.2563 no .
C21 H9 2.8677 no .
C21 H18 3.2450 no .
C21 H20 3.1733 no .
C22 C25 2.696(14) no .
C22 H9 3.3072 no .
C22 H19 3.2083 no .
C23 H20 3.1858 no .
C24 H1 3.4897 no .
C24 H17 3.2142 no .
C25 H1 2.7887 no .
C25 H18 3.1882 no .
C25 H24 3.0882 no .
C26 C29 2.782(12) no .
C26 H8 2.6864 no .
C26 H22 3.2564 no .
C26 H24 3.2346 no .
C27 C30 2.717(13) no .
C27 H8 3.4127 no .
C27 H23 3.2444 no .
C28 H24 3.2217 no .
C29 H21 3.2336 no .
C30 H8 3.3191 no .
C30 H22 3.2334 no .
C31 C34 2.708(12) no .
C31 C41 3.375(13) no .
C31 C45 3.544(12) no .
C31 C55 3.419(13) no .
C31 H27 3.2190 no .
C31 H44 3.3157 no .
C32 C35 2.728(12) no .
C32 C43 3.521(16) no .
C32 C44 3.546(15) no .
C32 H28 3.2456 no .
C33 C44 3.546(17) no .
C33 H25 3.2118 no .
C34 C37 2.999(13) no .
C34 H26 3.2476 no .
C34 H29 2.7199 no .
C35 C45 3.566(12) no .
C35 C46 3.408(12) no .
C35 H25 3.1708 no .
C35 H27 3.2135 no .
C35 H29 2.7012 no .
C36 C39 2.703(12) no .
C36 C50 3.512(12) no .
C36 H28 2.7228 no .
C36 H30 3.2435 no .
C36 H32 3.1563 no .
C37 C40 2.723(14) no .
C37 H28 2.7210 no .
C37 H31 3.2240 no .
C38 H32 3.2232 no .
C39 H29 3.2250 no .
C39 H40 3.5221 no .
C40 C50 3.595(12) no .
C40 C56 3.407(12) no .
C40 H30 3.2325 no .
C40 H40 3.2849 no .
C41 C44 2.725(16) no .
C41 H25 3.1879 no .
C41 H35 3.2368 no .
C42 C45 2.729(13) no .
C42 H25 3.5887 no .
C42 H26 3.5149 no .
C42 H36 3.2246 no .
C43 H26 3.4165 no .
C43 H33 3.2241 no .
C44 C47 3.017(15) no .
C44 H34 3.2260 no .
C44 H37 2.7440 no .
C45 H33 3.1728 no .
C45 H35 3.2743 no .
C45 H37 2.7297 no .
C46 C49 2.731(12) no .
C46 H36 2.7223 no .
C46 H38 3.2417 no .
C46 H40 3.1885 no .
C47 C50 2.715(14) no .
C47 H36 2.7418 no .
C47 H39 3.2252 no .
C48 H40 3.1883 no .
C49 H37 3.2202 no .
C50 H38 3.1941 no .
C51 C54 2.735(13) no .
C51 H25 3.3544 no .
C51 H33 3.0768 no .
C51 H42 3.2753 no .
C51 H44 3.1749 no .
C52 C55 2.711(13) no .
C52 H43 3.2453 no .
C53 H44 3.1793 no .
C54 H25 3.5951 no .
C54 H41 3.2417 no .
C55 C60 3.573(12) no .
C55 H25 2.7808 no .
C55 H42 3.1912 no .
C55 H48 3.0540 no .
C56 C59 2.737(11) no .
C56 H32 2.7415 no .
C56 H46 3.2413 no .
C56 H48 3.2063 no .
C57 C60 2.704(13) no .
C57 H32 3.4324 no .
C57 H47 3.2038 no .
C58 H48 3.2193 no .
C59 H45 3.2044 no .
C60 H32 3.1939 no .
C60 H46 3.2244 no .
H1 H2 2.2640 no .
H1 H9 3.2435 no .
H1 H20 2.9508 no .
H2 H3 2.2980 no .
H3 H4 2.3541 no .
H4 H5 2.1840 no .
H5 H6 2.3568 no .
H6 H7 2.3512 no .
H7 H8 2.3568 no .
H8 H16 3.3305 no .
H9 H10 2.3235 no .
H9 H17 3.3431 no .
H10 H11 2.3573 no .
H11 H12 2.3502 no .
H12 H13 2.1439 no .
H13 H14 2.3142 no .
H14 H15 2.3879 no .
H15 H16 2.3306 no .
H17 H18 2.2950 no .
H18 H19 2.3303 no .
H19 H20 2.2548 no .
H20 H24 2.9117 no .
H21 H22 2.3209 no .
H22 H23 2.3399 no .
H23 H24 2.3203 no .
H25 H26 2.3143 no .
H25 H33 3.2828 no .
H25 H44 2.8585 no .
H26 H27 2.3477 no .
H26 H35 3.5911 no .
H27 H28 2.3209 no .
H28 H29 2.1677 no .
H29 H30 2.3495 no .
H30 H31 2.3083 no .
H31 H32 2.3303 no .
H32 H40 3.5210 no .
H33 H34 2.3255 no .
H34 H35 2.3080 no .
H35 H36 2.3506 no .
H36 H37 2.1951 no .
H37 H38 2.3398 no .
H38 H39 2.2829 no .
H39 H40 2.3159 no .
H41 H42 2.3755 no .
H42 H43 2.3062 no .
H43 H44 2.2735 no .
H44 H48 2.9145 no .
H45 H46 2.2860 no .
H46 H47 2.3359 no .
H47 H48 2.2973 no .
Pt1 Pt2 3.4321(6) no .
Pt2 Pt1 3.4321(6) no .
Cu1 O1 2.533(7) no .
Cu1 C61 3.569(12) no .
Cu1 H61B 3.5530 no .
Cu2 F3 3.38(2) no .
S1 N10 3.384(7) no .
S1 C50 3.447(9) no .
S1 H30 3.2911 no 2_746
S2 N9 3.406(7) no .
S2 C41 3.586(10) no .
S3 N4 3.411(7) no .
S3 C20 3.531(9) no .
S4 N3 3.305(7) no .
S4 C11 3.432(9) no .
S4 C15 3.521(8) no .
P1 H17 3.3446 no 2_756
P1 H22 3.5731 no 1_565
P2 H15 3.3928 no 3_656
P2 H34 3.5165 no .
P2 H45 3.5574 no 4_554
P2 H63A 3.5335 no 4_544
P4 H23 3.5835 no 1_565
P4 H24 3.5875 no 1_565
P4 H37 3.3892 no 2_756
P3 H3 3.4793 no 2_656
P3 H4 3.5397 no 4_554
P3 H7 3.5591 no 3_656
P3 H13 3.3815 no 4_554
P3 H47 3.5036 no 3_666
F1 N7 3.290(14) no .
F1 C22 3.322(15) no 2_756
F1 C23 3.347(17) no 2_756
F1 C35 3.213(14) no .
F1 C36 3.431(16) no .
F1 H10 3.0308 no 4_554
F1 H17 2.6975 no 2_756
F1 H18 2.7480 no 2_756
F2 C28 3.35(3) no 1_565
F2 H2 3.5976 no 4_554
F2 H22 2.4011 no 1_565
F2 H39 3.1294 no 2_756
F2 H62A 3.3661 no 4_554
F3 Cu2 3.38(2) no .
F3 C55 3.212(18) no .
F3 H2 2.9649 no 4_554
F3 H44 2.3474 no .
F3 H48 2.7966 no .
F4 C22 3.384(16) no 2_756
F4 H17 2.5714 no 2_756
F4 H18 3.5301 no 2_756
F4 H39 3.1881 no 2_756
F5 C1 3.258(15) no 4_554
F5 C2 3.323(17) no 4_554
F5 C11 3.584(14) no 4_554
F5 C12 3.211(15) no 4_554
F5 H1 2.5772 no 4_554
F5 H2 2.7332 no 4_554
F5 H9 3.5372 no 4_554
F5 H10 2.8640 no 4_554
F6 N8 3.34(2) no .
F6 C36 3.60(2) no .
F6 C40 3.517(18) no .
F6 C48 3.355(17) no 2_756
F6 C49 3.349(19) no 2_756
F6 H17 2.7687 no 2_756
F6 H22 3.4288 no 1_565
F6 H38 2.9080 no 2_756
F6 H39 2.8998 no 2_756
F7 C13 3.454(19) no 4_554
F7 C31 3.270(13) no .
F7 C32 3.175(13) no .
F7 H11 2.7765 no 4_554
F7 H25 2.6765 no .
F7 H26 2.5166 no .
F7 H34 3.3946 no .
F7 H45 2.8026 no 4_554
F7 H46 3.5937 no 4_554
F8 O3 3.22(3) no 2_656
F8 C19 3.433(16) no 3_656
F8 C63 3.25(4) no 2_656
F8 H7 3.2398 no 3_656
F8 H15 2.6303 no 3_656
F8 H16 3.3302 no 3_656
F8 H63A 3.2124 no 4_544
F8 H63B 3.1397 no 2_656
F8 H63C 2.9058 no 2_656
F8 H63C 3.4241 no 4_544
F9 C41 3.208(13) no .
F9 C42 3.252(16) no .
F9 C52 3.405(14) no .
F9 C53 3.552(15) no .
F9 C63 3.35(4) no 2_656
F9 H25 3.0607 no .
F9 H33 2.7265 no .
F9 H34 2.8164 no .
F9 H63A 3.5139 no 4_544
F9 H63B 2.6064 no 2_656
F9 H63C 3.4435 no 2_656
F9 H63C 3.1668 no 4_544
F10 C8 2.984(12) no 3_656
F10 C9 3.184(12) no 3_656
F10 C57 3.130(14) no 4_554
F10 C58 3.244(15) no 4_554
F10 H6 2.5022 no 3_656
F10 H7 2.8912 no 3_656
F10 H12 3.4250 no 4_554
F10 H15 2.8533 no 3_656
F10 H45 2.6186 no 4_554
F10 H46 2.8518 no 4_554
F11 F13 3.181(15) no .
F11 C13 3.55(2) no 4_554
F11 C14 3.414(18) no 4_554
F11 C53 3.271(18) no .
F11 C54 3.218(17) no .
F11 H7 2.9924 no 3_656
F11 H11 2.9925 no 4_554
F11 H12 2.7275 no 4_554
F11 H42 3.3352 no .
F11 H43 3.1879 no .
F12 C42 3.493(17) no .
F12 C63 3.18(4) no 4_544
F12 H15 2.8631 no 3_656
F12 H34 2.7040 no .
F12 H46 3.1208 no 4_554
F12 H61A 2.7686 no 4_544
F12 H63A 2.3909 no 4_544
F12 H63C 3.1425 no 4_544
F19 C32 3.162(18) no 4_555
F19 C33 3.265(18) no 4_555
F19 H26 2.5024 no 4_555
F19 H27 2.6986 no 4_555
F19 H45 3.5344 no .
F20 C29 3.431(13) no 1_565
F20 C30 3.387(11) no 1_565
F20 C34 3.231(12) no 2_756
F20 C47 3.456(14) no 2_756
F20 H23 3.0086 no 1_565
F20 H24 2.8844 no 1_565
F20 H28 2.3801 no 2_756
F20 H29 2.8818 no 2_756
F20 H37 3.0790 no 2_756
F20 H38 3.3918 no 2_756
F21 C29 3.552(15) no 1_565
F21 C30 3.324(13) no 1_565
F21 C58 3.281(13) no .
F21 C61 3.526(15) no 1_565
F21 H23 3.0530 no 1_565
F21 H24 2.5534 no 1_565
F21 H46 2.9798 no .
F21 H61A 3.0909 no 1_565
F21 H61B 3.3583 no 1_565
F22 C47 3.340(16) no 2_756
F22 H27 3.3904 no 2_756
F22 H27 3.3204 no 4_555
F22 H28 3.3463 no 2_756
F22 H31 3.5553 no .
F22 H36 2.8479 no 2_756
F22 H37 2.4937 no 2_756
F23 C39 3.599(14) no .
F23 C40 3.395(13) no .
F23 C47 3.384(15) no 2_756
F23 C48 3.395(16) no 2_756
F23 H23 2.7682 no 1_565
F23 H31 3.0988 no .
F23 H32 2.6808 no .
F23 H37 2.7774 no 2_756
F23 H38 2.7892 no 2_756
F24 C43 3.46(2) no 4_555
F24 H19 3.4019 no 1_565
F24 H27 3.3617 no 4_555
F24 H28 3.5517 no 2_756
F24 H35 2.7580 no 4_555
F24 H36 3.5616 no 4_555
F15 C59 3.563(14) no 3_666
F15 C60 3.397(13) no 3_666
F15 H2 3.0858 no 2_656
F15 H3 3.3750 no 2_656
F15 H22 3.5471 no 3_656
F15 H47 3.0415 no 3_666
F15 H48 2.6835 no 3_666
F15 H62C 3.4860 no 2_656
F18 F18 3.392(14) no 3_666
F18 C3 3.139(15) no 2_656
F18 C3 3.247(15) no 4_554
F18 C4 3.293(15) no 4_554
F18 C54 3.490(15) no 3_666
F18 H3 2.3185 no 2_656
F18 H3 2.6438 no 4_554
F18 H4 2.7220 no 4_554
F18 H42 3.4389 no .
F18 H43 3.3819 no .
F18 H43 3.1957 no 3_666
F16 C4 3.243(13) no 4_554
F16 C17 3.318(14) no 4_554
F16 C18 3.431(16) no 4_554
F16 C59 3.208(13) no 3_666
F16 C60 3.515(12) no 3_666
F16 H4 2.4537 no 4_554
F16 H5 3.1499 no 4_554
F16 H13 2.8880 no 4_554
F16 H14 3.1135 no 4_554
F16 H47 2.7238 no 3_666
F16 H48 3.2926 no 3_666
F17 O2 3.447(19) no 2_656
F17 O3 3.49(3) no 2_656
F17 C2 3.516(14) no 2_656
F17 C3 3.185(14) no 2_656
F17 C53 3.530(12) no .
F17 C62 3.32(2) no 2_656
F17 H2 3.5121 no 2_656
F17 H3 2.8838 no 2_656
F17 H42 2.6361 no .
F17 H62A 3.3916 no 2_656
F17 H62C 2.7220 no 2_656
F14 C9 3.280(15) no 3_656
F14 C10 3.087(14) no 3_656
F14 H7 2.8656 no 3_656
F14 H8 2.4447 no 3_656
F14 H13 3.2065 no 4_554
F14 H14 3.3030 no 4_554
F14 H47 2.8004 no 3_666
F13 F11 3.181(15) no .
F13 C9 3.520(12) no 3_656
F13 C14 3.519(14) no 4_554
F13 C17 3.251(13) no 4_554
F13 H3 3.4616 no 4_554
F13 H4 3.4649 no 4_554
F13 H7 2.6617 no 3_656
F13 H12 2.6952 no 4_554
F13 H13 2.3649 no 4_554
F13 H42 3.4167 no .
F13 H43 3.1398 no .
O1 Cu1 2.533(7) no .
O1 O2 2.715(18) no .
O1 N1 2.973(9) no .
O1 N2 2.989(8) no .
O1 N5 3.334(10) no .
O1 N6 3.393(10) no .
O1 C5 3.405(10) no .
O1 C6 3.404(10) no .
O1 C25 3.161(11) no .
O1 C30 3.282(12) no .
O1 H20 2.4275 no .
O1 H24 2.6567 no .
O2 F17 3.447(19) no 2_646
O2 O1 2.715(18) no .
O2 O3 2.38(3) no .
O2 N1 3.589(17) no .
O2 C1 3.561(18) no .
O2 C61 3.39(2) no .
O2 C63 3.42(4) no .
O2 H20 3.1960 no .
O2 H61A 3.3456 no .
O2 H61C 3.4359 no .
O2 H63A 3.3078 no .
O3 F8 3.22(3) no 2_646
O3 F17 3.49(3) no 2_646
O3 O2 2.38(3) no .
O3 C52 3.53(3) no 2_646
O3 C53 3.50(3) no 2_646
O3 C62 3.24(3) no .
O3 H34 3.3669 no 4_545
O3 H41 3.0411 no 2_646
O3 H42 3.0085 no 2_646
O3 H62C 3.0484 no .
N1 O1 2.973(9) no .
N1 O2 3.589(17) no .
N2 O1 2.989(8) no .
N2 C61 3.399(13) no .
N2 H61B 3.3064 no .
N2 H61C 3.2747 no .
N3 S4 3.305(7) no .
N4 S3 3.411(7) no .
N5 O1 3.334(10) no .
N6 O1 3.393(10) no .
N6 H30 3.5788 no 2_746
N6 H61B 3.4586 no .
N7 F1 3.290(14) no .
N8 F6 3.34(2) no .
N9 S2 3.406(7) no .
N10 S1 3.384(7) no .
C1 F5 3.258(15) no 4_555
C1 O2 3.561(18) no .
C1 H62A 2.9483 no .
C2 F5 3.323(17) no 4_555
C2 F17 3.516(14) no 2_646
C2 H43 3.4029 no 4_555
C2 H62A 3.0838 no .
C3 F18 3.139(15) no 2_646
C3 F18 3.247(15) no 4_555
C3 F17 3.185(14) no 2_646
C3 H42 3.4008 no 2_646
C3 H43 3.0880 no 4_555
C4 F18 3.293(15) no 4_555
C4 F16 3.243(13) no 4_555
C4 H42 3.1875 no 2_646
C5 O1 3.405(10) no .
C6 O1 3.404(10) no .
C6 H61C 3.4200 no .
C7 H41 3.5364 no 2_646
C8 F10 2.984(12) no 3_656
C8 H13 3.5591 no 2_646
C9 F10 3.184(12) no 3_656
C9 F14 3.280(15) no 3_656
C9 F13 3.520(12) no 3_656
C9 H13 3.0795 no 2_646
C10 F14 3.087(14) no 3_656
C10 H61B 3.3285 no .
C10 H61C 3.5754 no .
C11 S4 3.432(9) no .
C11 F5 3.584(14) no 4_555
C11 H40 3.5540 no .
C12 F5 3.211(15) no 4_555
C13 F7 3.454(19) no 4_555
C13 F11 3.55(2) no 4_555
C13 H43 3.4679 no 4_555
C13 H44 3.4434 no 4_555
C14 F11 3.414(18) no 4_555
C14 F13 3.519(14) no 4_555
C14 H43 3.5710 no 4_555
C15 S4 3.521(8) no .
C17 F16 3.318(14) no 4_555
C17 F13 3.251(13) no 4_555
C17 H7 3.3695 no 2_656
C18 F16 3.431(16) no 4_555
C18 H61B 3.4159 no 2_656
C18 H61C 3.1662 no 2_656
C19 F8 3.433(16) no 3_656
C19 H61C 3.4827 no 2_656
C20 S3 3.531(9) no .
C21 H29 3.3092 no 2_746
C22 F1 3.322(15) no 2_746
C22 F4 3.384(16) no 2_746
C22 C37 3.412(15) no 2_746
C22 H29 3.1111 no 2_746
C23 F1 3.347(17) no 2_746
C23 C34 3.492(15) no 2_746
C23 H28 3.1116 no 2_746
C23 H29 3.3315 no 2_746
C24 H28 3.2526 no 2_746
C25 O1 3.161(11) no .
C25 H62A 3.4854 no .
C26 H30 3.1776 no 2_746
C27 H30 2.9419 no 2_746
C27 H62B 3.5366 no 4_544
C27 H62C 3.0939 no 4_544
C28 F2 3.35(3) no 1_545
C28 H30 3.1807 no 2_746
C29 F20 3.431(13) no 1_545
C29 F21 3.552(15) no 1_545
C29 H30 3.5175 no 2_746
C29 H38 3.3232 no 2_746
C29 H47 3.1812 no 1_545
C30 F20 3.387(11) no 1_545
C30 F21 3.324(13) no 1_545
C30 O1 3.282(12) no .
C30 H61B 3.0115 no .
C31 F7 3.270(13) no .
C31 H11 3.2807 no 4_554
C32 F7 3.175(13) no .
C32 F19 3.162(18) no 4_554
C33 F19 3.265(18) no 4_554
C34 F20 3.231(12) no 2_746
C34 C23 3.492(15) no 2_756
C34 H18 3.2204 no 2_756
C35 F1 3.213(14) no .
C36 F1 3.431(16) no .
C36 F6 3.60(2) no .
C37 C22 3.412(15) no 2_756
C37 H17 3.4058 no 2_756
C39 F23 3.599(14) no .
C39 C47 3.549(14) no 2_756
C39 H37 3.1931 no 2_756
C39 H38 3.3879 no 2_756
C40 F6 3.517(18) no .
C40 F23 3.395(13) no .
C40 H38 3.4455 no 2_756
C41 S2 3.586(10) no .
C41 F9 3.208(13) no .
C42 F9 3.252(16) no .
C42 F12 3.493(17) no .
C42 H62B 3.5304 no 4_544
C42 H63C 3.5898 no 4_544
C43 F24 3.46(2) no 4_554
C43 H62B 3.0345 no 4_544
C47 F20 3.456(14) no 2_746
C47 F22 3.340(16) no 2_746
C47 F23 3.384(15) no 2_746
C47 C39 3.549(14) no 2_746
C47 H31 2.9800 no 2_746
C48 F6 3.355(17) no 2_746
C48 F23 3.395(16) no 2_746
C48 H23 3.4514 no 2_756
C48 H31 3.3920 no 2_746
C49 F6 3.349(19) no 2_746
C50 S1 3.447(9) no .
C50 H9 3.5875 no .
C51 H5 3.5661 no 2_656
C52 F9 3.405(14) no .
C52 O3 3.53(3) no 2_656
C52 H4 3.5698 no 2_656
C52 H5 3.2030 no 2_656
C52 H63B 3.0062 no 2_656
C53 F9 3.552(15) no .
C53 F11 3.271(18) no .
C53 F17 3.530(12) no .
C53 O3 3.50(3) no 2_656
C53 H4 3.1454 no 2_656
C54 F11 3.218(17) no .
C54 F18 3.490(15) no 3_666
C54 H3 3.3263 no 4_554
C54 H11 3.2994 no 4_554
C55 F3 3.212(18) no .
C55 H11 3.1718 no 4_554
C56 H6 3.5236 no 2_656
C57 F10 3.130(14) no 4_555
C57 H6 3.0804 no 2_656
C58 F10 3.244(15) no 4_555
C58 F21 3.281(13) no .
C58 H6 3.3713 no 2_656
C58 H61B 3.4413 no 1_565
C59 F15 3.563(14) no 3_666
C59 F16 3.208(13) no 3_666
C59 H23 3.2020 no 1_565
C59 H61B 3.5354 no 1_565
C60 F15 3.397(13) no 3_666
C60 F16 3.515(12) no 3_666
C60 H23 3.5828 no 1_565
C61 Cu1 3.569(12) no .
C61 F21 3.526(15) no 1_545
C61 O2 3.39(2) no .
C61 N2 3.399(13) no .
C61 H14 2.9743 no 2_646
C61 H24 3.0430 no .
C61 H46 3.1782 no 1_545
C61 H63A 3.3287 no .
C62 F17 3.32(2) no 2_646
C62 O3 3.24(3) no .
C62 H20 3.2589 no .
C62 H21 2.9284 no 4_545
C62 H35 3.4760 no 4_545
C63 F8 3.25(4) no 2_646
C63 F9 3.35(4) no 2_646
C63 F12 3.18(4) no 4_545
C63 O2 3.42(4) no .
C63 H34 3.1612 no 4_545
C63 H41 3.0475 no 2_646
C63 H63B 3.5131 no 3_647
C63 H63C 2.9194 no 3_647
H1 F5 2.5772 no 4_555
H1 H62A 2.8432 no .
H2 F2 3.5976 no 4_555
H2 F3 2.9649 no 4_555
H2 F5 2.7332 no 4_555
H2 F15 3.0858 no 2_646
H2 F17 3.5121 no 2_646
H2 H43 3.0982 no 4_555
H2 H44 2.9981 no 4_555
H2 H62A 3.0971 no .
H3 P3 3.4793 no 2_646
H3 F15 3.3750 no 2_646
H3 F18 2.3185 no 2_646
H3 F18 2.6438 no 4_555
H3 F17 2.8838 no 2_646
H3 F13 3.4616 no 4_555
H3 C54 3.3263 no 4_555
H3 H42 3.2857 no 2_646
H3 H43 2.5033 no 4_555
H4 P3 3.5397 no 4_555
H4 F18 2.7220 no 4_555
H4 F16 2.4537 no 4_555
H4 F13 3.4649 no 4_555
H4 C52 3.5698 no 2_646
H4 C53 3.1454 no 2_646
H4 H42 2.9500 no 2_646
H5 F16 3.1499 no 4_555
H5 C51 3.5661 no 2_646
H5 C52 3.2030 no 2_646
H5 H41 3.1806 no 2_646
H6 F10 2.5022 no 3_656
H6 C56 3.5236 no 2_646
H6 C57 3.0804 no 2_646
H6 C58 3.3713 no 2_646
H6 H12 3.5091 no 2_646
H6 H13 3.4775 no 2_646
H6 H45 3.1056 no 2_646
H6 H46 3.5811 no 2_646
H7 P3 3.5591 no 3_656
H7 F8 3.2398 no 3_656
H7 F10 2.8912 no 3_656
H7 F11 2.9924 no 3_656
H7 F14 2.8656 no 3_656
H7 F13 2.6617 no 3_656
H7 C17 3.3695 no 2_646
H7 H12 3.0590 no 2_646
H7 H13 2.6082 no 2_646
H8 F14 2.4447 no 3_656
H8 H61B 3.2967 no .
H9 F5 3.5372 no 4_555
H9 C50 3.5875 no .
H9 H40 3.1733 no .
H10 F1 3.0308 no 4_555
H10 F5 2.8640 no 4_555
H11 F7 2.7765 no 4_555
H11 F11 2.9925 no 4_555
H11 C31 3.2807 no 4_555
H11 C54 3.2994 no 4_555
H11 C55 3.1718 no 4_555
H11 H25 2.7905 no 4_555
H11 H26 3.4826 no 4_555
H11 H43 3.0587 no 4_555
H11 H44 2.8559 no 4_555
H12 F10 3.4250 no 4_555
H12 F11 2.7275 no 4_555
H12 F13 2.6952 no 4_555
H12 H6 3.5091 no 2_656
H12 H7 3.0590 no 2_656
H12 H43 3.2768 no 4_555
H13 P3 3.3815 no 4_555
H13 F16 2.8880 no 4_555
H13 F14 3.2065 no 4_555
H13 F13 2.3649 no 4_555
H13 C8 3.5591 no 2_656
H13 C9 3.0795 no 2_656
H13 H6 3.4775 no 2_656
H13 H7 2.6082 no 2_656
H14 F16 3.1135 no 4_555
H14 F14 3.3030 no 4_555
H14 C61 2.9743 no 2_656
H14 H46 3.2163 no 2_646
H14 H47 3.1272 no 2_646
H14 H61A 3.3175 no 2_656
H14 H61B 2.5511 no 2_656
H14 H61C 2.6333 no 2_656
H15 P2 3.3928 no 3_656
H15 F8 2.6303 no 3_656
H15 F10 2.8533 no 3_656
H15 F12 2.8631 no 3_656
H15 H46 3.5191 no 2_646
H15 H61A 3.4708 no 2_656
H15 H61C 3.2123 no 2_656
H15 H63A 3.1395 no 2_656
H16 F8 3.3302 no 3_656
H16 H33 3.4035 no .
H17 P1 3.3446 no 2_746
H17 F1 2.6975 no 2_746
H17 F4 2.5714 no 2_746
H17 F6 2.7687 no 2_746
H17 C37 3.4058 no 2_746
H17 H29 3.3667 no 2_746
H18 F1 2.7480 no 2_746
H18 F4 3.5301 no 2_746
H18 C34 3.2204 no 2_746
H18 H28 3.0917 no 2_746
H19 F24 3.4019 no 1_545
H19 H28 3.3141 no 2_746
H19 H62B 3.5634 no .
H20 O1 2.4275 no .
H20 O2 3.1960 no .
H20 C62 3.2589 no .
H20 H62A 2.9921 no .
H20 H62B 3.0872 no .
H21 C62 2.9284 no 4_544
H21 H30 3.1915 no 2_746
H21 H62A 3.2154 no 4_544
H21 H62B 2.6424 no 4_544
H21 H62C 2.4928 no 4_544
H22 P1 3.5731 no 1_545
H22 F2 2.4011 no 1_545
H22 F6 3.4288 no 1_545
H22 F15 3.5471 no 3_656
H22 H38 3.3792 no 2_746
H22 H39 3.2041 no 2_746
H23 P4 3.5835 no 1_545
H23 F20 3.0086 no 1_545
H23 F21 3.0530 no 1_545
H23 F23 2.7682 no 1_545
H23 C48 3.4514 no 2_746
H23 C59 3.2020 no 1_545
H23 C60 3.5828 no 1_545
H23 H38 2.6856 no 2_746
H23 H47 2.9586 no 1_545
H24 P4 3.5875 no 1_545
H24 F20 2.8844 no 1_545
H24 F21 2.5534 no 1_545
H24 O1 2.6567 no .
H24 C61 3.0430 no .
H24 H61A 3.3686 no .
H24 H61B 2.6205 no .
H25 F7 2.6765 no .
H25 F9 3.0607 no .
H25 H11 2.7905 no 4_554
H26 F7 2.5166 no .
H26 F19 2.5024 no 4_554
H26 H11 3.4826 no 4_554
H27 F19 2.6986 no 4_554
H27 F22 3.3904 no 2_746
H27 F22 3.3204 no 4_554
H27 F24 3.3617 no 4_554
H28 F20 2.3801 no 2_746
H28 F22 3.3463 no 2_746
H28 F24 3.5517 no 2_746
H28 C23 3.1116 no 2_756
H28 C24 3.2526 no 2_756
H28 H18 3.0917 no 2_756
H28 H19 3.3141 no 2_756
H29 F20 2.8818 no 2_746
H29 C21 3.3092 no 2_756
H29 C22 3.1111 no 2_756
H29 C23 3.3315 no 2_756
H29 H17 3.3667 no 2_756
H30 S1 3.2911 no 2_756
H30 N6 3.5788 no 2_756
H30 C26 3.1776 no 2_756
H30 C27 2.9419 no 2_756
H30 C28 3.1807 no 2_756
H30 C29 3.5175 no 2_756
H30 H21 3.1915 no 2_756
H31 F22 3.5553 no .
H31 F23 3.0988 no .
H31 C47 2.9800 no 2_756
H31 C48 3.3920 no 2_756
H32 F23 2.6808 no .
H33 F9 2.7265 no .
H34 P2 3.5165 no .
H34 F7 3.3946 no .
H34 F9 2.8164 no .
H34 F12 2.7040 no .
H34 O3 3.3669 no 4_544
H34 C63 3.1612 no 4_544
H35 F24 2.7580 no 4_554
H35 C62 3.4760 no 4_544
H35 H62B 2.5996 no 4_544
H36 F22 2.8479 no 2_746
H36 F24 3.5616 no 4_554
H36 H31 3.4320 no 2_746
H37 P4 3.3892 no 2_746
H37 F20 3.0790 no 2_746
H37 F22 2.4937 no 2_746
H37 F23 2.7774 no 2_746
H37 C39 3.1931 no 2_746
H37 H31 2.4462 no 2_746
H38 F6 2.9080 no 2_746
H38 F20 3.3918 no 2_746
H38 F23 2.7892 no 2_746
H38 C29 3.3232 no 2_756
H38 C39 3.3879 no 2_746
H38 C40 3.4455 no 2_746
H39 F2 3.1294 no 2_746
H39 F4 3.1881 no 2_746
H39 F6 2.8998 no 2_746
H40 C11 3.5540 no .
H41 O3 3.0411 no 2_656
H41 C7 3.5364 no 2_656
H41 C63 3.0475 no 2_656
H41 H5 3.1806 no 2_656
H42 F11 3.3352 no .
H42 F18 3.4389 no .
H42 F17 2.6361 no .
H42 F13 3.4167 no .
H42 O3 3.0085 no 2_656
H42 C3 3.4008 no 2_656
H42 C4 3.1875 no 2_656
H43 F11 3.1879 no .
H43 F18 3.3819 no .
H43 F18 3.1957 no 3_666
H43 F13 3.1398 no .
H43 C2 3.4029 no 4_554
H43 C3 3.0880 no 4_554
H43 C13 3.4679 no 4_554
H43 C14 3.5710 no 4_554
H44 F3 2.3474 no .
H44 C13 3.4434 no 4_554
H44 H2 2.9981 no 4_554
H45 P2 3.5574 no 4_555
H45 F7 2.8026 no 4_555
H45 F10 2.6186 no 4_555
H45 F19 3.5344 no .
H46 F7 3.5937 no 4_555
H46 F10 2.8518 no 4_555
H46 F12 3.1208 no 4_555
H46 F21 2.9798 no .
H46 C61 3.1782 no 1_565
H46 H6 3.5811 no 2_656
H47 P3 3.5036 no 3_666
H47 F15 3.0415 no 3_666
H47 F16 2.7238 no 3_666
H47 F14 2.8004 no 3_666
H47 C29 3.1812 no 1_565
H48 F3 2.7966 no .
H48 F15 2.6835 no 3_666
H48 F16 3.2926 no 3_666
H61A F12 2.7686 no 4_545
H61A F21 3.0909 no 1_545
H61A O2 3.3456 no .
H61B Cu1 3.5530 no .
H61B F21 3.3583 no 1_545
H61B N2 3.3064 no .
H61B N6 3.4586 no .
H61B C10 3.3285 no .
H61B C18 3.4159 no 2_646
H61B C30 3.0115 no .
H61B C58 3.4413 no 1_545
H61B C59 3.5354 no 1_545
H61B H8 3.2967 no .
H61C O2 3.4359 no .
H61C N2 3.2747 no .
H61C C6 3.4200 no .
H61C C10 3.5754 no .
H61C C18 3.1662 no 2_646
H61C C19 3.4827 no 2_646
H62A F2 3.3661 no 4_555
H62A F17 3.3916 no 2_646
H62A C1 2.9483 no .
H62A C2 3.0838 no .
H62A C25 3.4854 no .
H62B C27 3.5366 no 4_545
H62B C42 3.5304 no 4_545
H62B C43 3.0345 no 4_545
H62C F15 3.4860 no 2_646
H62C F17 2.7220 no 2_646
H62C O3 3.0484 no .
H62C C27 3.0939 no 4_545
H63A P2 3.5335 no 4_545
H63A F8 3.2124 no 4_545
H63A F9 3.5139 no 4_545
H63A F12 2.3909 no 4_545
H63A O2 3.3078 no .
H63A C61 3.3287 no .
H63B F8 3.1397 no 2_646
H63B F9 2.6064 no 2_646
H63B C52 3.0062 no 2_646
H63B C63 3.5131 no 3_647
H63C F8 2.9058 no 2_646
H63C F8 3.4241 no 4_545
H63C F9 3.4435 no 2_646
H63C F9 3.1668 no 4_545
H63C F12 3.1425 no 4_545
H63C C42 3.5898 no 4_545
H63C C63 2.9194 no 3_647

loop_
_geom_torsion_atom_site_label_1
_geom_torsion_atom_site_label_2
_geom_torsion_atom_site_label_3
_geom_torsion_atom_site_label_4
_geom_torsion
_geom_torsion_publ_flag
Cu1 Pt1 S1 C21 -29.54(10) no
S1 Pt1 Cu1 N1 118.20(7) no
S1 Pt1 Cu1 N2 -160.73(7) no
S1 Pt1 Cu1 N5 24.05(7) no
S1 Pt1 Cu1 N6 -65.17(7) no
Cu1 Pt1 S2 C26 -28.37(11) no
S2 Pt1 Cu1 N1 -152.43(7) no
S2 Pt1 Cu1 N2 -71.36(7) no
S2 Pt1 Cu1 N5 113.42(7) no
S2 Pt1 Cu1 N6 24.20(7) no
Cu1 Pt1 N3 C11 86.4(5) no
Cu1 Pt1 N3 C15 -93.8(4) no
N3 Pt1 Cu1 N1 22.86(18) no
N3 Pt1 Cu1 N2 103.93(18) no
N3 Pt1 Cu1 N5 -71.28(18) no
N3 Pt1 Cu1 N6 -160.50(18) no
Cu1 Pt1 N4 C16 92.4(4) no
Cu1 Pt1 N4 C20 -83.4(5) no
N4 Pt1 Cu1 N1 -57.59(17) no
N4 Pt1 Cu1 N2 23.48(17) no
N4 Pt1 Cu1 N5 -151.73(17) no
N4 Pt1 Cu1 N6 119.05(17) no
S1 Pt1 S2 C26 54.80(13) no
S2 Pt1 S1 C21 -113.41(12) no
S1 Pt1 N3 C11 2.5(5) no
S1 Pt1 N3 C15 -177.7(4) no
N3 Pt1 S1 C21 68.8(2) no
S2 Pt1 N4 C16 176.9(4) no
S2 Pt1 N4 C20 1.1(5) no
N4 Pt1 S2 C26 -126.5(2) no
N3 Pt1 N4 C16 -5.2(4) no
N3 Pt1 N4 C20 179.0(5) no
N4 Pt1 N3 C11 -176.4(6) no
N4 Pt1 N3 C15 3.4(4) no
Cu2 Pt2 S3 C51 23.42(10) no
S3 Pt2 Cu2 N7 -118.15(7) no
S3 Pt2 Cu2 N8 161.30(7) no
S3 Pt2 Cu2 N11 -22.53(7) no
S3 Pt2 Cu2 N12 66.06(7) no
Cu2 Pt2 S4 C56 28.86(10) no
S4 Pt2 Cu2 N7 151.83(6) no
S4 Pt2 Cu2 N8 71.28(6) no
S4 Pt2 Cu2 N11 -112.55(6) no
S4 Pt2 Cu2 N12 -23.96(6) no
Cu2 Pt2 N9 C41 -84.2(5) no
Cu2 Pt2 N9 C45 93.6(4) no
N9 Pt2 Cu2 N7 -22.22(18) no
N9 Pt2 Cu2 N8 -102.77(18) no
N9 Pt2 Cu2 N11 73.40(18) no
N9 Pt2 Cu2 N12 161.99(18) no
Cu2 Pt2 N10 C46 -94.6(4) no
Cu2 Pt2 N10 C50 84.5(5) no
N10 Pt2 Cu2 N7 58.39(17) no
N10 Pt2 Cu2 N8 -22.16(17) no
N10 Pt2 Cu2 N11 154.00(17) no
N10 Pt2 Cu2 N12 -117.40(17) no
S3 Pt2 S4 C56 -54.55(12) no
S4 Pt2 S3 C51 106.19(12) no
S3 Pt2 N9 C41 0.2(6) no
S3 Pt2 N9 C45 178.0(4) no
N9 Pt2 S3 C51 -76.0(3) no
S4 Pt2 N10 C46 -177.9(4) no
S4 Pt2 N10 C50 1.1(5) no
N10 Pt2 S4 C56 127.6(2) no
N9 Pt2 N10 C46 4.1(4) no
N9 Pt2 N10 C50 -176.9(5) no
N10 Pt2 N9 C41 178.2(6) no
N10 Pt2 N9 C45 -4.0(4) no
Pt1 Cu1 N1 C1 -84.5(5) no
Pt1 Cu1 N1 C5 93.4(4) no
Pt1 Cu1 N2 C6 -92.8(4) no
Pt1 Cu1 N2 C10 88.5(4) no
Pt1 Cu1 N5 C21 -17.2(5) no
Pt1 Cu1 N5 C25 165.2(5) no
Pt1 Cu1 N6 C26 -20.6(4) no
Pt1 Cu1 N6 C30 159.6(4) no
N1 Cu1 N2 C6 -1.4(4) no
N1 Cu1 N2 C10 180.0(5) no
N2 Cu1 N1 C1 -177.7(5) no
N2 Cu1 N1 C5 0.2(4) no
N1 Cu1 N5 C21 -109.2(5) no
N1 Cu1 N5 C25 73.2(5) no
N5 Cu1 N1 C1 7.0(5) no
N5 Cu1 N1 C5 -175.1(4) no
N2 Cu1 N6 C26 72.8(5) no
N2 Cu1 N6 C30 -107.0(4) no
N6 Cu1 N2 C6 176.7(4) no
N6 Cu1 N2 C10 -2.0(5) no
N5 Cu1 N6 C26 -112.0(5) no
N5 Cu1 N6 C30 68.2(4) no
N6 Cu1 N5 C21 72.9(5) no
N6 Cu1 N5 C25 -104.7(5) no
Pt2 Cu2 N7 C31 84.3(5) no
Pt2 Cu2 N7 C35 -89.4(4) no
Pt2 Cu2 N8 C36 86.1(4) no
Pt2 Cu2 N8 C40 -90.7(5) no
Pt2 Cu2 N11 C51 22.7(5) no
Pt2 Cu2 N11 C55 -167.0(4) no
Pt2 Cu2 N12 C56 19.2(4) no
Pt2 Cu2 N12 C60 -161.1(4) no
N7 Cu2 N8 C36 -5.7(4) no
N7 Cu2 N8 C40 177.5(6) no
N8 Cu2 N7 C31 179.7(6) no
N8 Cu2 N7 C35 5.9(4) no
N7 Cu2 N11 C51 115.7(5) no
N7 Cu2 N11 C55 -74.0(5) no
N11 Cu2 N7 C31 -8.4(6) no
N11 Cu2 N7 C35 177.9(4) no
N8 Cu2 N12 C56 -76.8(5) no
N8 Cu2 N12 C60 102.9(4) no
N12 Cu2 N8 C36 179.0(5) no
N12 Cu2 N8 C40 2.1(6) no
N11 Cu2 N12 C56 111.5(5) no
N11 Cu2 N12 C60 -68.7(5) no
N12 Cu2 N11 C51 -69.5(5) no
N12 Cu2 N11 C55 100.7(5) no
Pt1 S1 C21 N5 30.3(8) no
Pt1 S1 C21 C22 -154.2(5) no
Pt1 S2 C26 N6 25.4(6) no
Pt1 S2 C26 C27 -156.1(4) no
Pt2 S3 C51 N11 -17.4(7) no
Pt2 S3 C51 C52 164.0(4) no
Pt2 S4 C56 N12 -27.0(5) no
Pt2 S4 C56 C57 157.3(4) no
Cu1 N1 C1 C2 178.5(5) no
Cu1 N1 C5 C4 -177.9(5) no
Cu1 N1 C5 C6 0.9(8) no
C1 N1 C5 C4 0.2(10) no
C1 N1 C5 C6 179.0(6) no
C5 N1 C1 C2 0.6(11) no
Cu1 N2 C6 C5 2.2(8) no
Cu1 N2 C6 C7 -175.1(5) no
Cu1 N2 C10 C9 178.1(4) no
C6 N2 C10 C9 -0.5(10) no
C10 N2 C6 C5 -179.0(6) no
C10 N2 C6 C7 3.7(10) no
Pt1 N3 C11 C12 -180.0(5) no
Pt1 N3 C15 C14 -178.3(5) no
Pt1 N3 C15 C16 -1.4(8) no
C11 N3 C15 C14 1.5(11) no
C11 N3 C15 C16 178.5(7) no
C15 N3 C11 C12 0.2(12) no
Pt1 N4 C16 C15 5.9(8) no
Pt1 N4 C16 C17 -173.4(5) no
Pt1 N4 C20 C19 175.3(5) no
C16 N4 C20 C19 -0.3(12) no
C20 N4 C16 C15 -178.0(7) no
C20 N4 C16 C17 2.6(11) no
Cu1 N5 C21 S1 -4.7(11) no
Cu1 N5 C21 C22 179.9(5) no
Cu1 N5 C25 C24 179.7(6) no
C21 N5 C25 C24 2.0(13) no
C25 N5 C21 S1 172.9(7) no
C25 N5 C21 C22 -2.5(12) no
Cu1 N6 C26 S2 1.3(8) no
Cu1 N6 C26 C27 -177.2(4) no
Cu1 N6 C30 C29 175.5(5) no
C26 N6 C30 C29 -4.3(10) no
C30 N6 C26 S2 -178.9(5) no
C30 N6 C26 C27 2.6(9) no
Cu2 N7 C31 C32 -172.6(5) no
Cu2 N7 C35 C34 173.1(5) no
Cu2 N7 C35 C36 -5.2(8) no
C31 N7 C35 C34 -1.3(11) no
C31 N7 C35 C36 -179.6(6) no
C35 N7 C31 C32 1.1(11) no
Cu2 N8 C36 C35 4.6(8) no
Cu2 N8 C36 C37 -176.6(5) no
Cu2 N8 C40 C39 176.0(5) no
C36 N8 C40 C39 -0.7(12) no
C40 N8 C36 C35 -178.4(7) no
C40 N8 C36 C37 0.4(11) no
Pt2 N9 C41 C42 176.9(5) no
Pt2 N9 C45 C44 -178.0(5) no
Pt2 N9 C45 C46 3.5(9) no
C41 N9 C45 C44 -0.1(12) no
C41 N9 C45 C46 -178.5(7) no
C45 N9 C41 C42 -0.8(13) no
Pt2 N10 C46 C45 -3.4(9) no
Pt2 N10 C46 C47 177.7(5) no
Pt2 N10 C50 C49 -178.8(5) no
C46 N10 C50 C49 0.2(11) no
C50 N10 C46 C45 177.5(6) no
C50 N10 C46 C47 -1.4(11) no
Cu2 N11 C51 S3 -7.6(9) no
Cu2 N11 C51 C52 171.0(5) no
Cu2 N11 C55 C54 -172.9(5) no
C51 N11 C55 C54 -2.2(12) no
C55 N11 C51 S3 -177.9(6) no
C55 N11 C51 C52 0.7(11) no
Cu2 N12 C56 S4 1.1(8) no
Cu2 N12 C56 C57 176.8(4) no
Cu2 N12 C60 C59 -177.9(5) no
C56 N12 C60 C59 1.9(10) no
C60 N12 C56 S4 -178.6(6) no
C60 N12 C56 C57 -2.9(9) no
N1 C1 C2 C3 0.8(13) no
C1 C2 C3 C4 -2.9(14) no
C2 C3 C4 C5 3.7(13) no
C3 C4 C5 N1 -2.4(12) no
C3 C4 C5 C6 178.9(7) no
N1 C5 C6 N2 -2.1(10) no
N1 C5 C6 C7 175.2(6) no
C4 C5 C6 N2 176.7(7) no
C4 C5 C6 C7 -6.1(12) no
N2 C6 C7 C8 -4.5(12) no
C5 C6 C7 C8 178.4(7) no
C6 C7 C8 C9 2.2(13) no
C7 C8 C9 C10 0.8(14) no
C8 C9 C10 N2 -1.7(13) no
N3 C11 C12 C13 -1.2(13) no
C11 C12 C13 C14 0.4(14) no
C12 C13 C14 C15 1.2(14) no
C13 C14 C15 N3 -2.2(13) no
C13 C14 C15 C16 -179.0(8) no
N3 C15 C16 N4 -3.1(10) no
N3 C15 C16 C17 176.3(7) no
C14 C15 C16 N4 173.8(7) no
C14 C15 C16 C17 -6.8(12) no
N4 C16 C17 C18 -2.3(13) no
C15 C16 C17 C18 178.5(7) no
C16 C17 C18 C19 -0.3(15) no
C17 C18 C19 C20 2.5(15) no
C18 C19 C20 N4 -2.2(14) no
S1 C21 C22 C23 -174.5(7) no
N5 C21 C22 C23 1.2(14) no
C21 C22 C23 C24 0.7(16) no
C22 C23 C24 C25 -1.2(17) no
C23 C24 C25 N5 -0.2(17) no
S2 C26 C27 C28 -176.5(6) no
N6 C26 C27 C28 2.0(11) no
C26 C27 C28 C29 -5.0(13) no
C27 C28 C29 C30 3.3(13) no
C28 C29 C30 N6 1.4(12) no
N7 C31 C32 C33 -0.9(13) no
C31 C32 C33 C34 0.8(15) no
C32 C33 C34 C35 -1.0(15) no
C33 C34 C35 N7 1.3(14) no
C33 C34 C35 C36 179.3(8) no
N7 C35 C36 N8 0.3(10) no
N7 C35 C36 C37 -178.4(6) no
C34 C35 C36 N8 -177.9(8) no
C34 C35 C36 C37 3.3(13) no
N8 C36 C37 C38 1.3(13) no
C35 C36 C37 C38 180.0(7) no
C36 C37 C38 C39 -2.7(14) no
C37 C38 C39 C40 2.4(15) no
C38 C39 C40 N8 -0.7(14) no
N9 C41 C42 C43 0.5(15) no
C41 C42 C43 C44 0.7(17) no
C42 C43 C44 C45 -1.5(17) no
C43 C44 C45 N9 1.2(15) no
C43 C44 C45 C46 179.6(9) no
N9 C45 C46 N10 -0.1(11) no
N9 C45 C46 C47 178.8(7) no
C44 C45 C46 N10 -178.5(9) no
C44 C45 C46 C47 0.3(14) no
N10 C46 C47 C48 1.7(13) no
C45 C46 C47 C48 -177.1(8) no
C46 C47 C48 C49 -0.7(15) no
C47 C48 C49 C50 -0.4(15) no
C48 C49 C50 N10 0.7(14) no
S3 C51 C52 C53 177.7(6) no
N11 C51 C52 C53 -0.9(12) no
C51 C52 C53 C54 2.7(13) no
C52 C53 C54 C55 -4.2(14) no
C53 C54 C55 N11 4.0(15) no
S4 C56 C57 C58 178.0(5) no
N12 C56 C57 C58 2.3(11) no
C56 C57 C58 C59 -0.6(12) no
C57 C58 C59 C60 -0.5(13) no
C58 C59 C60 N12 -0.1(13) no
